data_7128055
loop_
_publ_author_name
'Kalaiselvan, Arumugan'
'Spergen, Aswini'
'Krishna, Isukapalli Sai Vamsi'
'Reddy, Vennapusa Sivaranjana'
'Gokulnath, Sabapathi'

_publ_section_title
;
 Double intramolecular hydrogen transfer assisted dual emission in a
 carbazole-embedded porphyrin-like macrocycle.
;
_journal_issue 36
_journal_name_full 'Chemical communications (Cambridge, England)'
_journal_page_first 4420
_journal_page_last 4423
_journal_paper_doi 10.1039/d1cc00868d
_journal_volume 57
_journal_year 2021
_chemical_formula_moiety 'C38 H35 N5'
_chemical_formula_sum 'C38 H35 N5'
_chemical_formula_weight 561.71
_space_group_crystal_system triclinic
_space_group_IT_number 2
_space_group_name_Hall '-P 1'
_space_group_name_H-M_alt 'P -1'
_atom_sites_solution_hydrogens geom
_audit_creation_method SHELXL-2018/3
_audit_update_record
;
2021-02-15 deposited with the CCDC.	2021-03-23 downloaded from the CCDC.
;
_cell_angle_alpha 78.751(2)
_cell_angle_beta 86.794(2)
_cell_angle_gamma 82.449(2)
_cell_formula_units_Z 8
_cell_length_a 17.3497(11)
_cell_length_b 19.2946(12)
_cell_length_c 20.3454(12)
_cell_measurement_reflns_used 9896
_cell_measurement_temperature 296(2)
_cell_measurement_theta_max 20.09
_cell_measurement_theta_min 2.33
_cell_volume 6618.8(7)
_computing_cell_refinement 'APEX3/SAINT (Bruker, 2016)'
_computing_data_collection 'APEX3 (Bruker, 2016)'
_computing_data_reduction 'SAINT/XPREP (Bruker, 2016)'
_computing_molecular_graphics 'ORTEP3- 2014.1(Farrugia, 1997) '
_computing_publication_material 'SHELXL-2018/3 (Sheldrick, 2018)'
_computing_structure_refinement 'SHELXL-2018/3 (Sheldrick, 2018)'
_computing_structure_solution 'SHELXT 2018/2 (Sheldrick, 2018)'
_diffrn_ambient_temperature 296(2)
_diffrn_detector_area_resol_mean 0
_diffrn_measured_fraction_theta_full 0.999
_diffrn_measured_fraction_theta_max 0.999
_diffrn_measurement_device_type 'Bruker KAPPA APEX-II CCD'
_diffrn_measurement_method '\f and \w scans'
_diffrn_radiation_type MoK\a
_diffrn_radiation_wavelength 0.71073
_diffrn_reflns_av_R_equivalents 0.1003
_diffrn_reflns_av_unetI/netI 0.0865
_diffrn_reflns_Laue_measured_fraction_full 0.999
_diffrn_reflns_Laue_measured_fraction_max 0.999
_diffrn_reflns_limit_h_max 20
_diffrn_reflns_limit_h_min -20
_diffrn_reflns_limit_k_max 22
_diffrn_reflns_limit_k_min -22
_diffrn_reflns_limit_l_max 24
_diffrn_reflns_limit_l_min -24
_diffrn_reflns_number 156611
_diffrn_reflns_point_group_measured_fraction_full 0.999
_diffrn_reflns_point_group_measured_fraction_max 0.999
_diffrn_reflns_theta_full 24.999
_diffrn_reflns_theta_max 24.999
_diffrn_reflns_theta_min 1.341
_diffrn_source 'sealed tube'
_exptl_absorpt_coefficient_mu 0.067
_exptl_absorpt_correction_T_max 0.990
_exptl_absorpt_correction_T_min 0.985
_exptl_absorpt_correction_type multi-scan
_exptl_absorpt_process_details 'SADABS (Bruker, 2016)'
_exptl_crystal_colour green
_exptl_crystal_density_diffrn 1.127
_exptl_crystal_density_meas 1.126
_exptl_crystal_density_method NONE
_exptl_crystal_description block
_exptl_crystal_F_000 2384
_exptl_crystal_size_max 0.240
_exptl_crystal_size_mid 0.200
_exptl_crystal_size_min 0.150
_refine_diff_density_max 0.193
_refine_diff_density_min -0.224
_refine_diff_density_rms 0.042
_refine_ls_extinction_method none
_refine_ls_goodness_of_fit_ref 1.017
_refine_ls_hydrogen_treatment constr
_refine_ls_matrix_type full
_refine_ls_number_parameters 1739
_refine_ls_number_reflns 23290
_refine_ls_number_restraints 939
_refine_ls_restrained_S_all 1.009
_refine_ls_R_factor_all 0.1599
_refine_ls_R_factor_gt 0.0632
_refine_ls_shift/su_max 0.004
_refine_ls_shift/su_mean 0.000
_refine_ls_structure_factor_coef Fsqd
_refine_ls_weighting_details 'w=1/[\s^2^(Fo^2^)+(0.0956P)^2^+1.0088P] where P=(Fo^2^+2Fc^2^)/3'
_refine_ls_weighting_scheme calc
_refine_ls_wR_factor_gt 0.1583
_refine_ls_wR_factor_ref 0.2169
_reflns_Friedel_coverage 0.000
_reflns_number_gt 10651
_reflns_number_total 23290
_reflns_threshold_expression 'I > 2\s(I)'
_cod_data_source_file d1cc00868d2.cif
_cod_data_source_block shelx_CCDC2
_cod_depositor_comments 'Adding full bibliography for 7128053--7128055.cif.'
_cod_database_code 7128055
_shelx_shelxl_version_number 2018/3
_shelx_space_group_comment
;
The symmetry employed for this shelxl refinement is uniquely defined
by the following loop, which should always be used as a source of
symmetry information in preference to the above space-group names.
They are only intended as comments.
;
_shelx_estimated_absorpt_t_min 0.984
_shelx_estimated_absorpt_t_max 0.990

loop_
_space_group_symop_operation_xyz
'x, y, z'
'-x, -y, -z'

loop_
_atom_site_label
_atom_site_type_symbol
_atom_site_fract_x
_atom_site_fract_y
_atom_site_fract_z
_atom_site_U_iso_or_equiv
_atom_site_adp_type
_atom_site_occupancy
_atom_site_site_symmetry_order
_atom_site_calc_flag
_atom_site_refinement_flags_posn
_atom_site_refinement_flags_adp
_atom_site_refinement_flags_occupancy
_atom_site_disorder_assembly
_atom_site_disorder_group
C1A C 0.1176(2) 0.18528(19) 0.46285(19) 0.0625(10) Uani 1 1 d . U . . .
C1B C 0.0961(3) 0.9718(2) 0.7399(2) 0.0900(14) Uani 1 1 d . U . . .
C1C C 0.5681(2) 1.31341(19) 0.90902(18) 0.0650(10) Uani 1 1 d D U . . .
C1D C 0.2649(2) 0.5147(2) 0.86556(19) 0.0663(10) Uani 1 1 d . U . . .
C2A C 0.1516(2) 0.2334(2) 0.41321(18) 0.0654(10) Uani 1 1 d . U . . .
H2A H 0.171588 0.217402 0.374718 0.078 Uiso 1 1 calc R U . . .
C2B C 0.0607(3) 0.9107(2) 0.7645(2) 0.0834(13) Uani 1 1 d . U . . .
H2B H 0.016360 0.913311 0.792289 0.100 Uiso 1 1 calc R U . . .
C2C C 0.6277(2) 1.2709(2) 0.88159(19) 0.0682(10) Uani 1 1 d . U . . .
H2C H 0.673745 1.289986 0.867768 0.082 Uiso 1 1 calc R U . . .
C2D C 0.2322(2) 0.5741(2) 0.89096(19) 0.0678(10) Uani 1 1 d . U . . .
H2D H 0.194191 0.569017 0.925061 0.081 Uiso 1 1 calc R U . . .
C3A C 0.1579(2) 0.30362(18) 0.41697(16) 0.0538(9) Uani 1 1 d . U . . .
C3B C 0.0917(2) 0.8455(2) 0.7476(2) 0.0722(11) Uani 1 1 d . U . . .
C3C C 0.6226(2) 1.20127(19) 0.87357(17) 0.0587(9) Uani 1 1 d . U . . .
C3D C 0.2552(2) 0.6409(2) 0.86634(18) 0.0597(9) Uani 1 1 d . U . . .
C4A C 0.12628(18) 0.32560(17) 0.47539(16) 0.0494(8) Uani 1 1 d . U . . .
C4B C 0.1585(2) 0.8429(2) 0.70474(19) 0.0670(11) Uani 1 1 d . U . . .
C4C C 0.5521(2) 1.17478(18) 0.89519(16) 0.0529(9) Uani 1 1 d . U . . .
C4D C 0.3125(2) 0.6480(2) 0.81430(17) 0.0563(9) Uani 1 1 d . U . . .
C5A C 0.09215(19) 0.27870(17) 0.52736(16) 0.0505(8) Uani 1 1 d . U . . .
C5B C 0.1966(3) 0.9023(2) 0.6792(2) 0.0740(11) Uani 1 1 d . U . . .
C5C C 0.4893(2) 1.21690(18) 0.91979(16) 0.0532(9) Uani 1 1 d . U . . .
C5D C 0.3467(2) 0.5906(2) 0.78663(18) 0.0589(9) Uani 1 1 d . U . . .
C6A C 0.0878(2) 0.20917(18) 0.52111(17) 0.0583(9) Uani 1 1 d . U . . .
H6A H 0.065144 0.178363 0.555468 0.070 Uiso 1 1 calc R U . . .
C6B C 0.1634(3) 0.9654(2) 0.6984(2) 0.0878(14) Uani 1 1 d . U . . .
H6B H 0.187308 1.006108 0.682710 0.105 Uiso 1 1 calc R U . . .
C6C C 0.4976(2) 1.28515(19) 0.92711(17) 0.0633(10) Uani 1 1 d . U . . .
H6C H 0.456149 1.312704 0.944200 0.076 Uiso 1 1 calc R U . . .
C6D C 0.3205(2) 0.5248(2) 0.81358(19) 0.0658(10) Uani 1 1 d . U . . .
H6D H 0.341662 0.485407 0.795605 0.079 Uiso 1 1 calc R U . . .
C7A C 0.1128(3) 0.1098(2) 0.4517(2) 0.0784(12) Uani 1 1 d . U . . .
C7B C 0.0604(3) 1.0445(2) 0.7543(3) 0.1018(16) Uani 1 1 d D U . . .
C7D C 0.2414(3) 0.4408(2) 0.8955(2) 0.0769(11) Uani 1 1 d . U . . .
C8A C 0.0593(3) 0.1132(3) 0.3939(3) 0.129(2) Uani 1 1 d . U . . .
H8A1 H 0.077705 0.143558 0.354615 0.193 Uiso 1 1 calc R U . . .
H8A2 H 0.058928 0.066230 0.384826 0.193 Uiso 1 1 calc R U . . .
H8A3 H 0.007457 0.131951 0.405767 0.193 Uiso 1 1 calc R U . . .
C8B C 0.0030(3) 1.0779(2) 0.7026(2) 0.1178(18) Uani 1 1 d D U . . .
H8B1 H 0.024692 1.072689 0.659070 0.177 Uiso 1 1 calc R U . . .
H8B2 H -0.043398 1.055074 0.711117 0.177 Uiso 1 1 calc R U . . .
H8B3 H -0.009307 1.127599 0.703961 0.177 Uiso 1 1 calc R U . . .
C8D C 0.2698(3) 0.4190(3) 0.9674(2) 0.1258(19) Uani 1 1 d . U . . .
H8D1 H 0.248514 0.454318 0.992937 0.189 Uiso 1 1 calc R U . . .
H8D2 H 0.253168 0.373904 0.987591 0.189 Uiso 1 1 calc R U . . .
H8D3 H 0.325572 0.415005 0.966770 0.189 Uiso 1 1 calc R U . . .
C9A C 0.1946(3) 0.0746(2) 0.4337(3) 0.1184(18) Uani 1 1 d . U . . .
H9A1 H 0.215370 0.103273 0.394469 0.178 Uiso 1 1 calc R U . . .
H9A2 H 0.228268 0.070658 0.470445 0.178 Uiso 1 1 calc R U . . .
H9A3 H 0.190803 0.028014 0.425030 0.178 Uiso 1 1 calc R U . . .
C9D C 0.1527(3) 0.4432(2) 0.8974(2) 0.1048(16) Uani 1 1 d . U . . .
H9D1 H 0.129740 0.478357 0.922524 0.157 Uiso 1 1 calc R U . . .
H9D2 H 0.134313 0.455386 0.852488 0.157 Uiso 1 1 calc R U . . .
H9D3 H 0.138617 0.397403 0.918360 0.157 Uiso 1 1 calc R U . . .
C10A C 0.0835(3) 0.0616(2) 0.5141(2) 0.1110(17) Uani 1 1 d . U . . .
H10A H 0.117267 0.059466 0.550450 0.166 Uiso 1 1 calc R U . . .
H10B H 0.031754 0.080315 0.526021 0.166 Uiso 1 1 calc R U . . .
H10C H 0.083226 0.014594 0.505080 0.166 Uiso 1 1 calc R U . . .
C10D C 0.2755(3) 0.3843(2) 0.8551(3) 0.1194(18) Uani 1 1 d . U . . .
H10D H 0.331190 0.381660 0.853111 0.179 Uiso 1 1 calc R U . . .
H10E H 0.260498 0.338898 0.876363 0.179 Uiso 1 1 calc R U . . .
H10F H 0.256194 0.396881 0.810491 0.179 Uiso 1 1 calc R U . . .
C11A C 0.06560(19) 0.32012(17) 0.57844(16) 0.0497(8) Uani 1 1 d . U . . .
C11B C 0.0698(2) 0.7744(2) 0.76346(19) 0.0651(10) Uani 1 1 d . U . . .
C11C C 0.4269(2) 1.17269(17) 0.93431(16) 0.0515(9) Uani 1 1 d . U . . .
C11D C 0.2345(2) 0.7095(2) 0.88306(17) 0.0584(9) Uani 1 1 d . U . . .
C12A C 0.02977(19) 0.30379(18) 0.64147(17) 0.0564(9) Uani 1 1 d . U . . .
H12A H 0.019457 0.257437 0.658304 0.068 Uiso 1 1 calc R U . . .
C12B C 0.0115(2) 0.7441(2) 0.8037(2) 0.0788(12) Uani 1 1 d . U . . .
H12B H -0.023800 0.772300 0.826457 0.095 Uiso 1 1 calc R U . . .
C12C C 0.3502(2) 1.18462(18) 0.95588(16) 0.0572(9) Uani 1 1 d . U . . .
H12C H 0.330064 1.229211 0.964397 0.069 Uiso 1 1 calc R U . . .
C12D C 0.1828(2) 0.7352(2) 0.93055(19) 0.0674(10) Uani 1 1 d . U . . .
H12D H 0.152324 0.704516 0.958151 0.081 Uiso 1 1 calc R U . . .
C13A C 0.00909(19) 0.35686(18) 0.67980(16) 0.0508(8) Uani 1 1 d D U . . .
C13B C 0.0048(2) 0.6720(2) 0.81063(19) 0.0734(11) Uani 1 1 d D U . . .
C13C C 0.30268(19) 1.12996(18) 0.96499(17) 0.0548(9) Uani 1 1 d D U . . .
C13D C 0.1767(2) 0.8064(2) 0.93686(18) 0.0626(10) Uani 1 1 d D U . . .
C14A C 0.02354(19) 0.42625(18) 0.65113(16) 0.0531(9) Uani 1 1 d . U . . .
H14A H 0.007849 0.462018 0.675481 0.064 Uiso 1 1 calc R U . . .
C14B C 0.0587(2) 0.6323(2) 0.77414(18) 0.0652(10) Uani 1 1 d . U . . .
H14B H 0.054028 0.584233 0.777857 0.078 Uiso 1 1 calc R U . . .
C14C C 0.33622(19) 1.06357(18) 0.95414(16) 0.0546(9) Uani 1 1 d . U . . .
H14C H 0.305309 1.026720 0.962375 0.066 Uiso 1 1 calc R U . . .
C14D C 0.2239(2) 0.8505(2) 0.89435(18) 0.0634(10) Uani 1 1 d . U . . .
H14D H 0.220120 0.897865 0.898761 0.076 Uiso 1 1 calc R U . . .
C15A C 0.05989(18) 0.44525(17) 0.58848(16) 0.0477(8) Uani 1 1 d . U . . .
C15B C 0.1184(2) 0.65949(19) 0.73292(17) 0.0555(9) Uani 1 1 d . U . . .
C15C C 0.41348(19) 1.04799(17) 0.93161(16) 0.0485(8) Uani 1 1 d . U . . .
C15D C 0.27673(19) 0.8280(2) 0.84529(17) 0.0555(9) Uani 1 1 d . U . . .
C16A C 0.08248(18) 0.38981(18) 0.55385(16) 0.0484(8) Uani 1 1 d . U . . .
C16B C 0.1225(2) 0.7316(2) 0.72919(18) 0.0595(9) Uani 1 1 d . U . . .
C16C C 0.45698(19) 1.10571(18) 0.91981(16) 0.0508(8) Uani 1 1 d . U . . .
C16D C 0.28090(19) 0.7562(2) 0.84143(17) 0.0560(9) Uani 1 1 d . U . . .
C17C C 0.2152(2) 1.14350(19) 0.9815(2) 0.0640(10) Uani 1 1 d D U . . .
C21A C 0.1972(2) 0.3502(2) 0.36540(17) 0.0611(10) Uani 1 1 d . U . . .
C21B C 0.2649(3) 0.8994(2) 0.6358(2) 0.0719(11) Uani 1 1 d . U . . .
C21C C 0.6845(2) 1.1604(2) 0.84120(18) 0.0643(10) Uani 1 1 d . U . . .
C21D C 0.4076(2) 0.5979(2) 0.73492(18) 0.0607(10) Uani 1 1 d . U . . .
C22A C 0.2418(3) 0.3287(2) 0.3087(2) 0.0841(13) Uani 1 1 d . U . . .
H22A H 0.246174 0.284350 0.296391 0.101 Uiso 1 1 calc R U . . .
C22B C 0.3072(3) 0.9591(2) 0.6088(2) 0.0936(14) Uani 1 1 d . U . . .
H22B H 0.296973 1.004974 0.617664 0.112 Uiso 1 1 calc R U . . .
C22C C 0.7512(2) 1.1893(2) 0.8045(2) 0.0835(13) Uani 1 1 d . U . . .
H22C H 0.763743 1.235445 0.800065 0.100 Uiso 1 1 calc R U . . .
C22D C 0.4477(2) 0.5409(2) 0.7032(2) 0.0766(11) Uani 1 1 d . U . . .
H22D H 0.436960 0.494039 0.710152 0.092 Uiso 1 1 calc R U . . .
C23A C 0.2755(3) 0.3853(2) 0.2775(2) 0.0895(13) Uani 1 1 d . U . . .
H23A H 0.308241 0.387659 0.239509 0.107 Uiso 1 1 calc R U . . .
C23B C 0.3638(3) 0.9353(2) 0.5687(2) 0.0937(14) Uani 1 1 d . U . . .
H23B H 0.400896 0.961239 0.544302 0.112 Uiso 1 1 calc R U . . .
C23C C 0.7910(3) 1.1360(2) 0.7784(2) 0.0937(14) Uani 1 1 d . U . . .
H23C H 0.836186 1.138498 0.751619 0.112 Uiso 1 1 calc R U . . .
C23D C 0.5028(2) 0.5695(2) 0.6622(2) 0.0778(12) Uani 1 1 d . U . . .
H23D H 0.537833 0.546208 0.634972 0.093 Uiso 1 1 calc R U . . .
C24A C 0.2514(2) 0.4416(2) 0.31379(19) 0.0725(11) Uani 1 1 d . U . . .
C24B C 0.3560(3) 0.8613(2) 0.5708(2) 0.0765(12) Uani 1 1 d . U . . .
C24C C 0.7509(2) 1.0744(2) 0.7997(2) 0.0771(12) Uani 1 1 d . U . . .
C24D C 0.4979(2) 0.6429(2) 0.66794(19) 0.0675(10) Uani 1 1 d . U . . .
C25A C 0.2772(2) 0.5060(2) 0.3002(2) 0.0807(12) Uani 1 1 d . U . . .
H25A H 0.311603 0.512883 0.263474 0.097 Uiso 1 1 calc R U . . .
C25B C 0.3987(3) 0.8193(2) 0.5321(2) 0.0787(12) Uani 1 1 d . U . . .
H25B H 0.438371 0.840270 0.506029 0.094 Uiso 1 1 calc R U . . .
C25C C 0.7713(2) 1.0109(2) 0.7812(2) 0.0827(13) Uani 1 1 d . U . . .
H25C H 0.817010 1.007969 0.755241 0.099 Uiso 1 1 calc R U . . .
C25D C 0.5475(2) 0.6890(2) 0.63753(19) 0.0770(12) Uani 1 1 d . U . . .
H25D H 0.584113 0.670848 0.608087 0.092 Uiso 1 1 calc R U . . .
C26A C 0.2602(2) 0.5645(2) 0.3327(2) 0.0744(11) Uani 1 1 d . U . . .
C26B C 0.3921(2) 0.7488(2) 0.5254(2) 0.0701(11) Uani 1 1 d . U . . .
C26C C 0.7349(2) 0.9482(2) 0.7947(2) 0.0716(11) Uani 1 1 d . U . . .
C26D C 0.5528(2) 0.7604(3) 0.6433(2) 0.0752(11) Uani 1 1 d . U . . .
C27A C 0.2935(3) 0.6281(2) 0.3202(2) 0.0848(13) Uani 1 1 d . U . . .
H27A H 0.332329 0.639572 0.287989 0.102 Uiso 1 1 calc R U . . .
C27B C 0.4263(2) 0.7134(2) 0.4764(2) 0.0799(12) Uani 1 1 d . U . . .
H27B H 0.460464 0.731430 0.442411 0.096 Uiso 1 1 calc R U . . .
C27C C 0.7574(2) 0.8850(2) 0.7722(2) 0.0822(12) Uani 1 1 d . U . . .
H27C H 0.801443 0.875470 0.745713 0.099 Uiso 1 1 calc R U . . .
C27D C 0.6125(3) 0.8002(3) 0.6168(2) 0.0937(14) Uani 1 1 d . U . . .
H27D H 0.654544 0.785741 0.590127 0.112 Uiso 1 1 calc R U . . .
C28A C 0.2597(2) 0.6709(2) 0.3633(2) 0.0771(12) Uani 1 1 d . U . . .
H28A H 0.271952 0.715921 0.365252 0.092 Uiso 1 1 calc R U . . .
C28B C 0.4017(2) 0.6475(2) 0.48573(19) 0.0724(11) Uani 1 1 d . U . . .
H28B H 0.415571 0.613649 0.458902 0.087 Uiso 1 1 calc R U . . .
C28C C 0.7039(2) 0.8388(2) 0.79564(19) 0.0719(11) Uani 1 1 d . U . . .
H28C H 0.705071 0.792948 0.787241 0.086 Uiso 1 1 calc R U . . .
C28D C 0.5982(3) 0.8645(3) 0.6369(2) 0.0901(13) Uani 1 1 d . U . . .
H28D H 0.629685 0.900822 0.627253 0.108 Uiso 1 1 calc R U . . .
C29A C 0.2034(2) 0.6350(2) 0.40388(18) 0.0625(10) Uani 1 1 d . U . . .
C29B C 0.35162(19) 0.6398(2) 0.54336(18) 0.0587(9) Uani 1 1 d . U . . .
C29C C 0.6473(2) 0.87266(19) 0.83430(17) 0.0570(9) Uani 1 1 d . U . . .
C29D C 0.5281(2) 0.8663(2) 0.67462(18) 0.0659(10) Uani 1 1 d . U . . .
C30A C 0.1554(2) 0.65732(18) 0.45712(17) 0.0553(9) Uani 1 1 d . U . . .
C30B C 0.31367(19) 0.58067(19) 0.57305(17) 0.0549(9) Uani 1 1 d . U . . .
C30C C 0.57923(19) 0.84596(18) 0.86756(16) 0.0506(8) Uani 1 1 d . U . . .
C30D C 0.4886(2) 0.9232(2) 0.70338(17) 0.0644(10) Uani 1 1 d . U . . .
C31A C 0.1529(2) 0.73251(19) 0.45996(19) 0.0620(10) Uani 1 1 d . U . . .
C31B C 0.3368(2) 0.5150(2) 0.54684(17) 0.0591(9) Uani 1 1 d . U . . .
C31C C 0.5762(2) 0.77052(18) 0.86960(17) 0.0550(9) Uani 1 1 d . U . . .
C31D C 0.5233(2) 0.9903(2) 0.6892(2) 0.0731(11) Uani 1 1 d . U . . .
C32A C 0.1416(3) 0.7925(2) 0.4110(2) 0.0848(13) Uani 1 1 d . U . . .
H32A H 0.133481 0.793502 0.365985 0.102 Uiso 1 1 calc R U . . .
C32B C 0.4086(2) 0.4778(2) 0.5384(2) 0.0758(12) Uani 1 1 d . U . . .
H32B H 0.456076 0.489918 0.548592 0.091 Uiso 1 1 calc R U . . .
C32C C 0.6289(2) 0.7120(2) 0.89115(18) 0.0648(10) Uani 1 1 d . U . . .
H32C H 0.677415 0.712776 0.908067 0.078 Uiso 1 1 calc R U . . .
C32D C 0.5541(3) 1.0270(3) 0.6311(2) 0.1006(15) Uani 1 1 d . U . . .
H32D H 0.556586 1.014297 0.589166 0.121 Uiso 1 1 calc R U . . .
C33A C 0.1443(3) 0.8517(2) 0.4404(2) 0.0938(14) Uani 1 1 d . U . . .
H33A H 0.138609 0.899086 0.418476 0.113 Uiso 1 1 calc R U . . .
C33B C 0.3974(2) 0.4181(2) 0.5117(2) 0.0812(12) Uani 1 1 d . U . . .
H33B H 0.436091 0.383474 0.501204 0.097 Uiso 1 1 calc R U . . .
C33C C 0.5979(2) 0.6513(2) 0.88357(19) 0.0701(11) Uani 1 1 d . U . . .
H33C H 0.621274 0.604548 0.895064 0.084 Uiso 1 1 calc R U . . .
C33D C 0.5814(3) 1.0875(3) 0.6465(2) 0.1125(17) Uani 1 1 d . U . . .
H33D H 0.605204 1.121914 0.616714 0.135 Uiso 1 1 calc R U . . .
C34A C 0.1569(3) 0.8277(2) 0.5068(2) 0.0840(13) Uani 1 1 d . U . . .
H34A H 0.161595 0.855571 0.538482 0.101 Uiso 1 1 calc R U . . .
C34B C 0.3196(2) 0.4203(2) 0.5039(2) 0.0758(12) Uani 1 1 d . U . . .
H34B H 0.295655 0.387838 0.486361 0.091 Uiso 1 1 calc R U . . .
C34C C 0.5271(2) 0.6732(2) 0.85615(18) 0.0689(11) Uani 1 1 d . U . . .
H34C H 0.493759 0.643900 0.844312 0.083 Uiso 1 1 calc R U . . .
C34D C 0.5664(3) 1.0863(2) 0.7134(2) 0.0947(14) Uani 1 1 d . U . . .
H34D H 0.578526 1.119615 0.737422 0.114 Uiso 1 1 calc R U . . .
C35A C 0.11339(19) 0.61397(17) 0.50345(17) 0.0518(9) Uani 1 1 d . U . . .
C35B C 0.25730(19) 0.57981(19) 0.62429(17) 0.0538(9) Uani 1 1 d . U . . .
C35C C 0.51781(19) 0.88648(17) 0.89457(16) 0.0492(8) Uani 1 1 d . U . . .
C35D C 0.4214(2) 0.9197(2) 0.74365(18) 0.0615(10) Uani 1 1 d . U . . .
C36A C 0.06038(19) 0.63720(19) 0.55432(17) 0.0559(9) Uani 1 1 d . U . . .
H36A H 0.046983 0.683813 0.560537 0.067 Uiso 1 1 calc R U . . .
C36B C 0.2262(2) 0.51731(19) 0.66017(17) 0.0569(9) Uani 1 1 d . U . . .
H36B H 0.240652 0.470830 0.653951 0.068 Uiso 1 1 calc R U . . .
C36C C 0.45156(19) 0.85857(18) 0.93158(16) 0.0512(8) Uani 1 1 d . U . . .
H36C H 0.442241 0.811214 0.941209 0.061 Uiso 1 1 calc R U . . .
C36D C 0.3736(2) 0.9793(2) 0.76327(18) 0.0657(10) Uani 1 1 d . U . . .
H36D H 0.382292 1.026727 0.751673 0.079 Uiso 1 1 calc R U . . .
C37A C 0.03411(19) 0.57891(18) 0.59091(17) 0.0545(9) Uani 1 1 d . U . . .
H37A H -0.000913 0.577250 0.627335 0.065 Uiso 1 1 calc R U . . .
C37B C 0.1726(2) 0.53859(19) 0.70422(17) 0.0578(9) Uani 1 1 d . U . . .
H37B H 0.142343 0.509828 0.734283 0.069 Uiso 1 1 calc R U . . .
C37C C 0.40620(19) 0.91388(17) 0.94933(16) 0.0509(8) Uani 1 1 d . U . . .
H37C H 0.359353 0.912398 0.973807 0.061 Uiso 1 1 calc R U . . .
C37D C 0.3142(2) 0.9538(2) 0.80148(18) 0.0639(10) Uani 1 1 d . U . . .
H37D H 0.273782 0.980066 0.821275 0.077 Uiso 1 1 calc R U . . .
C38A C 0.07091(18) 0.51898(17) 0.56265(16) 0.0477(8) Uani 1 1 d . U . . .
C38B C 0.1706(2) 0.61439(19) 0.69617(16) 0.0532(9) Uani 1 1 d . U . . .
C38C C 0.44395(18) 0.97638(17) 0.92318(15) 0.0474(8) Uani 1 1 d . U . . .
C38D C 0.3256(2) 0.87747(19) 0.80570(17) 0.0543(9) Uani 1 1 d . U . . .
N1A N 0.12083(15) 0.39148(14) 0.49223(13) 0.0513(7) Uani 1 1 d . . . . .
H1A H 0.138517 0.428179 0.468213 0.062 Uiso 1 1 calc R U . . .
N1B N 0.17542(18) 0.77391(16) 0.69398(14) 0.0642(8) Uani 1 1 d . . . . .
H1B H 0.213345 0.759338 0.669017 0.077 Uiso 1 1 calc R U . . .
N1C N 0.53245(16) 1.10824(14) 0.89575(13) 0.0545(7) Uani 1 1 d . . . . .
H1C H 0.562330 1.073708 0.883127 0.065 Uiso 1 1 calc R U . . .
N1D N 0.32717(16) 0.71812(16) 0.80015(14) 0.0595(8) Uani 1 1 d . . . . .
H1D H 0.360078 0.735361 0.770212 0.071 Uiso 1 1 calc R U . . .
N2A N 0.20205(17) 0.41795(16) 0.36761(14) 0.0622(8) Uani 1 1 d . . . . .
N2B N 0.2948(2) 0.84073(17) 0.61413(16) 0.0712(9) Uani 1 1 d . . . . .
N2C N 0.68509(17) 1.09141(17) 0.83914(15) 0.0647(8) Uani 1 1 d . . . . .
N2D N 0.43711(17) 0.65882(17) 0.71277(14) 0.0634(8) Uani 1 1 d . . . . .
N3A N 0.20563(17) 0.57047(16) 0.38381(14) 0.0662(8) Uani 1 1 d . . . . .
H3A H 0.176739 0.538154 0.400960 0.079 Uiso 1 1 calc R U . . .
N3B N 0.34663(16) 0.70313(16) 0.56530(15) 0.0619(8) Uani 1 1 d . . . . .
H3B H 0.318838 0.712958 0.599395 0.074 Uiso 1 1 calc R U . . .
N3C N 0.66794(16) 0.93911(16) 0.83344(15) 0.0634(8) Uani 1 1 d . . . . .
H3C H 0.642798 0.970427 0.854015 0.076 Uiso 1 1 calc R U . . .
N3D N 0.50277(18) 0.80169(18) 0.67728(14) 0.0666(8) Uani 1 1 d . . . . .
H3D H 0.460707 0.788980 0.697773 0.080 Uiso 1 1 calc R U . . .
N4A N 0.16144(18) 0.75588(16) 0.51836(16) 0.0710(9) Uani 1 1 d . . . . .
H4A H 0.168648 0.728669 0.556916 0.085 Uiso 1 1 calc R U . . .
N4B N 0.28337(16) 0.47834(16) 0.52645(14) 0.0651(8) Uani 1 1 d . . . . .
H4B H 0.233856 0.490307 0.527679 0.078 Uiso 1 1 calc R U . . .
N4C N 0.51346(17) 0.74479(16) 0.84911(14) 0.0626(8) Uani 1 1 d . . . . .
H4C H 0.471555 0.770475 0.833994 0.075 Uiso 1 1 calc R U . . .
N4D N 0.53072(18) 1.02800(17) 0.73847(16) 0.0754(9) Uani 1 1 d . . . . .
H4D H 0.514949 1.016318 0.779493 0.091 Uiso 1 1 calc R U . . .
N5A N 0.11791(15) 0.53990(14) 0.50964(13) 0.0501(7) Uani 1 1 d . . . . .
N5B N 0.22142(15) 0.63981(14) 0.64807(13) 0.0526(7) Uani 1 1 d . . . . .
N5C N 0.51108(15) 0.96058(14) 0.89055(13) 0.0491(7) Uani 1 1 d . . . . .
N5D N 0.38852(17) 0.85649(15) 0.77047(13) 0.0573(7) Uani 1 1 d . . . . .
C18D C 0.0397(5) 0.8419(10) 0.9645(7) 0.148(6) Uani 0.577(8) 1 d D . P A 1
H18A H 0.029926 0.796740 0.955786 0.222 Uiso 0.577(8) 1 calc R U P A 1
H18B H 0.003392 0.855709 0.998329 0.222 Uiso 0.577(8) 1 calc R U P A 1
H18C H 0.033917 0.877092 0.924077 0.222 Uiso 0.577(8) 1 calc R U P A 1
C19D C 0.1384(9) 0.9051(6) 1.0025(8) 0.137(6) Uani 0.577(8) 1 d D . P A 1
H19A H 0.101682 0.919465 1.035846 0.206 Uiso 0.577(8) 1 calc R U P A 1
H19B H 0.190200 0.900520 1.018594 0.206 Uiso 0.577(8) 1 calc R U P A 1
H19C H 0.133733 0.940236 0.961995 0.206 Uiso 0.577(8) 1 calc R U P A 1
C20D C 0.1265(11) 0.7804(7) 1.0553(6) 0.141(6) Uani 0.577(8) 1 d D . P A 1
H20A H 0.116314 0.735214 1.046916 0.211 Uiso 0.577(8) 1 calc R U P A 1
H20B H 0.177414 0.775542 1.073197 0.211 Uiso 0.577(8) 1 calc R U P A 1
H20C H 0.088341 0.796075 1.086963 0.211 Uiso 0.577(8) 1 calc R U P A 1
C8C C 0.6249(8) 1.3795(9) 0.9823(7) 0.140(6) Uani 0.577(8) 1 d D . P A 1
H8C1 H 0.673102 1.351058 0.974788 0.210 Uiso 0.577(8) 1 calc R U P A 1
H8C2 H 0.635165 1.425384 0.988617 0.210 Uiso 0.577(8) 1 calc R U P A 1
H8C3 H 0.598443 1.356312 1.021525 0.210 Uiso 0.577(8) 1 calc R U P A 1
C9C C 0.4980(5) 1.4338(5) 0.9353(6) 0.103(3) Uani 0.577(8) 1 d D . P A 1
H9C1 H 0.471991 1.409766 0.974372 0.155 Uiso 0.577(8) 1 calc R U P A 1
H9C2 H 0.509359 1.478927 0.942973 0.155 Uiso 0.577(8) 1 calc R U P A 1
H9C3 H 0.464985 1.441377 0.897583 0.155 Uiso 0.577(8) 1 calc R U P A 1
C10C C 0.6129(9) 1.4282(5) 0.8590(5) 0.125(5) Uani 0.577(8) 1 d D U P A 1
H10G H 0.660781 1.400556 0.849086 0.188 Uiso 0.577(8) 1 calc R U P A 1
H10H H 0.579331 1.435802 0.821696 0.188 Uiso 0.577(8) 1 calc R U P A 1
H10I H 0.623705 1.473352 0.867087 0.188 Uiso 0.577(8) 1 calc R U P A 1
C18A C -0.0834(6) 0.2896(7) 0.7533(6) 0.080(3) Uani 0.577(8) 1 d D . P A 1
H18D H -0.125535 0.314825 0.726169 0.120 Uiso 0.577(8) 1 calc R U P A 1
H18E H -0.062121 0.248152 0.735845 0.120 Uiso 0.577(8) 1 calc R U P A 1
H18F H -0.102305 0.275461 0.798552 0.120 Uiso 0.577(8) 1 calc R U P A 1
C19A C -0.0550(8) 0.4023(5) 0.7811(7) 0.088(4) Uani 0.577(8) 1 d D . P A 1
H19D H -0.097289 0.427714 0.754357 0.133 Uiso 0.577(8) 1 calc R U P A 1
H19E H -0.073793 0.387022 0.826268 0.133 Uiso 0.577(8) 1 calc R U P A 1
H19F H -0.015655 0.432888 0.781141 0.133 Uiso 0.577(8) 1 calc R U P A 1
C20A C 0.0455(7) 0.2983(6) 0.7947(6) 0.080(3) Uani 0.577(8) 1 d D . P A 1
H20D H 0.085071 0.328894 0.793975 0.120 Uiso 0.577(8) 1 calc R U P A 1
H20E H 0.026667 0.284169 0.840030 0.120 Uiso 0.577(8) 1 calc R U P A 1
H20F H 0.066850 0.256860 0.777323 0.120 Uiso 0.577(8) 1 calc R U P A 1
C9B C 0.0416(11) 1.0455(6) 0.8232(5) 0.145(5) Uani 0.577(8) 1 d D U P A 1
H9B1 H 0.084714 1.021821 0.849891 0.217 Uiso 0.577(8) 1 calc R U P A 1
H9B2 H 0.030748 1.093865 0.829479 0.217 Uiso 0.577(8) 1 calc R U P A 1
H9B3 H -0.003342 1.021340 0.836636 0.217 Uiso 0.577(8) 1 calc R U P A 1
C10B C 0.1224(6) 1.1052(5) 0.7283(7) 0.115(4) Uani 0.577(8) 1 d D . P A 1
H10J H 0.136436 1.106018 0.681840 0.173 Uiso 0.577(8) 1 calc R U P A 1
H10K H 0.097868 1.151387 0.733760 0.173 Uiso 0.577(8) 1 calc R U P A 1
H10L H 0.168353 1.092824 0.754384 0.173 Uiso 0.577(8) 1 calc R U P A 1
C18C C 0.2001(7) 1.1940(6) 1.0321(6) 0.099(4) Uani 0.577(8) 1 d D . P A 1
H18G H 0.224964 1.172006 1.073304 0.148 Uiso 0.577(8) 1 calc R U P A 1
H18H H 0.220808 1.237769 1.014046 0.148 Uiso 0.577(8) 1 calc R U P A 1
H18I H 0.145126 1.203664 1.040564 0.148 Uiso 0.577(8) 1 calc R U P A 1
C19C C 0.1764(6) 1.1778(7) 0.9171(5) 0.113(4) Uani 0.577(8) 1 d D . P A 1
H19G H 0.197525 1.221298 0.898699 0.169 Uiso 0.577(8) 1 calc R U P A 1
H19H H 0.185253 1.146074 0.885769 0.169 Uiso 0.577(8) 1 calc R U P A 1
H19I H 0.121461 1.188042 0.925602 0.169 Uiso 0.577(8) 1 calc R U P A 1
C20C C 0.1853(8) 1.0740(5) 1.0144(7) 0.131(7) Uani 0.577(8) 1 d D . P A 1
H20G H 0.212085 1.054635 1.055175 0.197 Uiso 0.577(8) 1 calc R U P A 1
H20H H 0.130501 1.082781 1.024290 0.197 Uiso 0.577(8) 1 calc R U P A 1
H20I H 0.194293 1.040813 0.984456 0.197 Uiso 0.577(8) 1 calc R U P A 1
C18B C -0.0310(11) 0.6368(9) 0.9319(7) 0.115(4) Uani 0.577(8) 1 d D . P A 1
H18J H 0.018247 0.607687 0.939250 0.173 Uiso 0.577(8) 1 calc R U P A 1
H18K H -0.026108 0.684177 0.937730 0.173 Uiso 0.577(8) 1 calc R U P A 1
H18L H -0.069179 0.617044 0.963599 0.173 Uiso 0.577(8) 1 calc R U P A 1
C19B C -0.1346(8) 0.6844(9) 0.8453(10) 0.110(5) Uani 0.577(8) 1 d D . P A 1
H19J H -0.146915 0.683505 0.800085 0.164 Uiso 0.577(8) 1 calc R U P A 1
H19K H -0.174483 0.665504 0.875506 0.164 Uiso 0.577(8) 1 calc R U P A 1
H19L H -0.131412 0.732636 0.849637 0.164 Uiso 0.577(8) 1 calc R U P A 1
C20B C -0.0625(9) 0.5610(7) 0.8564(7) 0.107(5) Uani 0.577(8) 1 d D U P A 1
H20U H -0.078335 0.560114 0.812201 0.160 Uiso 0.577(8) 1 calc R U P A 1
H20V H -0.012979 0.532688 0.864550 0.160 Uiso 0.577(8) 1 calc R U P A 1
H20W H -0.100406 0.542148 0.888879 0.160 Uiso 0.577(8) 1 calc R U P A 1
C17A C -0.0208(7) 0.3377(6) 0.7522(5) 0.059(8) Uani 0.577(8) 1 d D . P A 1
C7C C 0.5734(8) 1.3886(7) 0.9210(7) 0.071(6) Uani 0.577(8) 1 d D . P A 1
C17D C 0.1226(6) 0.8356(6) 0.9889(6) 0.064(7) Uani 0.577(8) 1 d D . P A 1
C17B C -0.0556(8) 0.6389(9) 0.8625(8) 0.124(11) Uani 0.577(8) 1 d D . P A 1
C17E C -0.0587(9) 0.6367(10) 0.8557(7) 0.069(9) Uani 0.423(8) 1 d D . P A 2
C17 C -0.0256(10) 0.3403(10) 0.7508(6) 0.071(12) Uani 0.423(8) 1 d D . P A 2
C7C' C 0.5890(10) 1.3860(8) 0.9179(10) 0.073(9) Uani 0.423(8) 1 d D . P A 2
C17' C 0.1201(10) 0.8325(9) 0.9923(8) 0.095(14) Uani 0.423(8) 1 d D U P A 2
C18' C 0.0650(11) 0.8974(9) 0.9613(7) 0.124(6) Uani 0.423(8) 1 d D U P A 2
H18M H 0.032107 0.884105 0.930677 0.187 Uiso 0.423(8) 1 calc R U P A 2
H18N H 0.033578 0.915376 0.996100 0.187 Uiso 0.423(8) 1 calc R U P A 2
H18O H 0.094746 0.933631 0.937663 0.187 Uiso 0.423(8) 1 calc R U P A 2
C19' C 0.1717(8) 0.8548(13) 1.0407(9) 0.152(10) Uani 0.423(8) 1 d D . P A 2
H19M H 0.206724 0.814297 1.060589 0.228 Uiso 0.423(8) 1 calc R U P A 2
H19N H 0.201079 0.891123 1.016773 0.228 Uiso 0.423(8) 1 calc R U P A 2
H19O H 0.139911 0.872867 1.075211 0.228 Uiso 0.423(8) 1 calc R U P A 2
C20' C 0.0719(11) 0.7769(9) 1.0329(10) 0.136(7) Uani 0.423(8) 1 d D . P A 2
H20J H 0.105994 0.735689 1.052670 0.204 Uiso 0.423(8) 1 calc R U P A 2
H20K H 0.042309 0.796646 1.067645 0.204 Uiso 0.423(8) 1 calc R U P A 2
H20L H 0.037119 0.763380 1.003857 0.204 Uiso 0.423(8) 1 calc R U P A 2
C9C' C 0.5335(9) 1.4415(7) 0.8733(10) 0.139(7) Uani 0.423(8) 1 d D . P A 2
H9C4 H 0.545435 1.439036 0.827083 0.208 Uiso 0.423(8) 1 calc R U P A 2
H9C5 H 0.480851 1.432096 0.884215 0.208 Uiso 0.423(8) 1 calc R U P A 2
H9C6 H 0.539395 1.488188 0.880556 0.208 Uiso 0.423(8) 1 calc R U P A 2
C1C' C 0.5705(12) 1.3895(14) 0.9917(9) 0.153(11) Uani 0.423(8) 1 d D . P A 2
H1C1 H 0.605429 1.354556 1.019400 0.230 Uiso 0.423(8) 1 calc R U P A 2
H1C2 H 0.576425 1.436052 0.999217 0.230 Uiso 0.423(8) 1 calc R U P A 2
H1C3 H 0.517881 1.379959 1.002875 0.230 Uiso 0.423(8) 1 calc R U P A 2
C8C' C 0.6739(7) 1.4016(6) 0.9026(8) 0.108(5) Uani 0.423(8) 1 d D . P A 2
H8C4 H 0.687374 1.399858 0.856516 0.162 Uiso 0.423(8) 1 calc R U P A 2
H8C5 H 0.679001 1.448138 0.910821 0.162 Uiso 0.423(8) 1 calc R U P A 2
H8C6 H 0.708044 1.366651 0.931008 0.162 Uiso 0.423(8) 1 calc R U P A 2
C18 C -0.0554(16) 0.2674(11) 0.7708(11) 0.193(16) Uani 0.423(8) 1 d D . P A 2
H18P H -0.076046 0.261729 0.815996 0.289 Uiso 0.423(8) 1 calc R U P A 2
H18Q H -0.095501 0.264475 0.741139 0.289 Uiso 0.423(8) 1 calc R U P A 2
H18R H -0.013263 0.230514 0.767603 0.289 Uiso 0.423(8) 1 calc R U P A 2
C19 C -0.0933(13) 0.3966(12) 0.7632(11) 0.187(14) Uani 0.423(8) 1 d D . P A 2
H19P H -0.113533 0.384421 0.808248 0.280 Uiso 0.423(8) 1 calc R U P A 2
H19Q H -0.074979 0.442367 0.756711 0.280 Uiso 0.423(8) 1 calc R U P A 2
H19R H -0.133559 0.398173 0.732251 0.280 Uiso 0.423(8) 1 calc R U P A 2
C20 C 0.0375(11) 0.3412(13) 0.8012(11) 0.170(12) Uani 0.423(8) 1 d D . P A 2
H20M H 0.016126 0.330852 0.846077 0.255 Uiso 0.423(8) 1 calc R U P A 2
H20N H 0.080612 0.306006 0.795629 0.255 Uiso 0.423(8) 1 calc R U P A 2
H20O H 0.054937 0.387439 0.793176 0.255 Uiso 0.423(8) 1 calc R U P A 2
C9B' C -0.0142(8) 1.0303(7) 0.8136(6) 0.107(5) Uani 0.423(8) 1 d D . P A 2
H9B4 H -0.054459 1.010994 0.795045 0.161 Uiso 0.423(8) 1 calc R U P A 2
H9B5 H 0.005501 0.997382 0.852407 0.161 Uiso 0.423(8) 1 calc R U P A 2
H9B6 H -0.035044 1.074633 0.826156 0.161 Uiso 0.423(8) 1 calc R U P A 2
C1B' C 0.1132(9) 1.0733(9) 0.7938(12) 0.142(8) Uani 0.423(8) 1 d D . P A 2
H1B1 H 0.142228 1.034783 0.822961 0.213 Uiso 0.423(8) 1 calc R U P A 2
H1B2 H 0.148395 1.099797 0.764007 0.213 Uiso 0.423(8) 1 calc R U P A 2
H1B3 H 0.083201 1.104104 0.820123 0.213 Uiso 0.423(8) 1 calc R U P A 2
C23' C 0.1686(9) 1.1279(9) 0.9234(7) 0.098(5) Uani 0.423(8) 1 d D . P A 2
H23E H 0.182846 1.157112 0.881799 0.147 Uiso 0.423(8) 1 calc R U P A 2
H23F H 0.180519 1.078588 0.920167 0.147 Uiso 0.423(8) 1 calc R U P A 2
H23G H 0.113844 1.138294 0.932459 0.147 Uiso 0.423(8) 1 calc R U P A 2
C24' C 0.1883(12) 1.0946(8) 1.0446(7) 0.120(8) Uani 0.423(8) 1 d D . P A 2
H24A H 0.133297 1.105986 1.051833 0.180 Uiso 0.423(8) 1 calc R U P A 2
H24B H 0.199363 1.045961 1.039077 0.180 Uiso 0.423(8) 1 calc R U P A 2
H24C H 0.215213 1.101133 1.082438 0.180 Uiso 0.423(8) 1 calc R U P A 2
C25' C 0.1845(10) 1.2218(6) 0.9858(10) 0.126(7) Uani 0.423(8) 1 d D . P A 2
H25E H 0.201220 1.252947 0.946303 0.189 Uiso 0.423(8) 1 calc R U P A 2
H25F H 0.128704 1.227338 0.989079 0.189 Uiso 0.423(8) 1 calc R U P A 2
H25G H 0.204614 1.233681 1.024674 0.189 Uiso 0.423(8) 1 calc R U P A 2
C18E C -0.0863(14) 0.5772(11) 0.8244(11) 0.133(9) Uani 0.423(8) 1 d D U P A 2
H18S H -0.107015 0.597531 0.781094 0.200 Uiso 0.423(8) 1 calc R U P A 2
H18T H -0.043079 0.541824 0.819706 0.200 Uiso 0.423(8) 1 calc R U P A 2
H18U H -0.125937 0.555613 0.853019 0.200 Uiso 0.423(8) 1 calc R U P A 2
C19E C -0.027(2) 0.600(2) 0.9244(12) 0.36(3) Uani 0.423(8) 1 d D . P A 2
H19S H -0.066941 0.578683 0.951880 0.540 Uiso 0.423(8) 1 calc R U P A 2
H19T H 0.015857 0.564664 0.918529 0.540 Uiso 0.423(8) 1 calc R U P A 2
H19U H -0.008573 0.635307 0.945657 0.540 Uiso 0.423(8) 1 calc R U P A 2
C20E C -0.1330(16) 0.6869(15) 0.8668(17) 0.170(14) Uani 0.423(8) 1 d D U P A 2
H20P H -0.153779 0.710001 0.824189 0.255 Uiso 0.423(8) 1 calc R U P A 2
H20Q H -0.170822 0.659826 0.892437 0.255 Uiso 0.423(8) 1 calc R U P A 2
H20R H -0.120648 0.722113 0.890627 0.255 Uiso 0.423(8) 1 calc R U P A 2

loop_
_atom_site_aniso_label
_atom_site_aniso_U_11
_atom_site_aniso_U_22
_atom_site_aniso_U_33
_atom_site_aniso_U_23
_atom_site_aniso_U_13
_atom_site_aniso_U_12
C1A 0.068(2) 0.061(2) 0.061(2) -0.019(2) 0.000(2) -0.0086(19)
C1B 0.112(4) 0.070(3) 0.092(3) -0.037(3) -0.052(3) 0.027(3)
C1C 0.078(3) 0.056(2) 0.062(2) -0.009(2) -0.002(2) -0.017(2)
C1D 0.064(3) 0.073(3) 0.058(2) -0.001(2) -0.009(2) -0.010(2)
C2A 0.076(3) 0.069(3) 0.055(2) -0.024(2) 0.007(2) -0.007(2)
C2B 0.093(3) 0.078(3) 0.083(3) -0.041(3) -0.028(2) 0.026(3)
C2C 0.069(3) 0.064(3) 0.072(3) -0.005(2) 0.000(2) -0.021(2)
C2D 0.059(2) 0.080(3) 0.061(2) -0.003(2) -0.0020(19) -0.011(2)
C3A 0.058(2) 0.056(2) 0.048(2) -0.0155(18) 0.0031(17) -0.0048(18)
C3B 0.082(3) 0.067(3) 0.068(3) -0.028(2) -0.024(2) 0.021(2)
C3C 0.054(2) 0.060(2) 0.060(2) -0.0031(19) 0.0017(18) -0.0136(19)
C3D 0.055(2) 0.063(3) 0.059(2) -0.005(2) -0.0030(19) -0.0088(19)
C4A 0.046(2) 0.051(2) 0.051(2) -0.0125(18) -0.0014(17) -0.0026(16)
C4B 0.080(3) 0.060(3) 0.061(2) -0.023(2) -0.028(2) 0.016(2)
C4C 0.058(2) 0.051(2) 0.050(2) -0.0068(17) -0.0004(18) -0.0153(19)
C4D 0.052(2) 0.064(3) 0.052(2) -0.0036(19) -0.0072(18) -0.0102(19)
C5A 0.053(2) 0.045(2) 0.053(2) -0.0116(17) -0.0004(17) -0.0011(16)
C5B 0.095(3) 0.055(3) 0.074(3) -0.018(2) -0.036(3) 0.004(2)
C5C 0.059(2) 0.047(2) 0.053(2) -0.0088(17) 0.0022(18) -0.0102(18)
C5D 0.058(2) 0.064(3) 0.056(2) -0.013(2) -0.0083(19) -0.008(2)
C6A 0.066(2) 0.055(2) 0.054(2) -0.0121(18) 0.0027(18) -0.0086(18)
C6B 0.115(4) 0.064(3) 0.087(3) -0.023(2) -0.044(3) 0.012(3)
C6C 0.072(3) 0.055(2) 0.063(2) -0.0119(19) 0.002(2) -0.009(2)
C6D 0.066(3) 0.064(3) 0.066(3) -0.010(2) -0.012(2) -0.003(2)
C7A 0.102(3) 0.067(3) 0.074(3) -0.029(2) 0.014(3) -0.023(2)
C7B 0.121(4) 0.071(3) 0.116(4) -0.044(3) -0.043(4) 0.033(3)
C7D 0.090(3) 0.064(3) 0.070(3) 0.006(2) -0.006(2) -0.012(2)
C8A 0.170(5) 0.113(4) 0.124(4) -0.050(4) -0.030(4) -0.041(4)
C8B 0.128(4) 0.098(4) 0.111(4) -0.014(3) -0.005(4) 0.038(3)
C8D 0.169(5) 0.106(4) 0.093(4) 0.025(3) -0.037(4) -0.037(4)
C9A 0.127(4) 0.078(3) 0.157(5) -0.052(3) 0.037(4) -0.011(3)
C9D 0.110(4) 0.088(3) 0.111(4) 0.011(3) -0.004(3) -0.039(3)
C10A 0.168(5) 0.072(3) 0.103(4) -0.034(3) 0.028(3) -0.037(3)
C10D 0.166(5) 0.070(3) 0.120(4) -0.013(3) 0.022(4) -0.026(3)
C11A 0.052(2) 0.046(2) 0.051(2) -0.0109(17) 0.0008(17) -0.0047(16)
C11B 0.068(3) 0.068(3) 0.060(2) -0.027(2) -0.005(2) 0.016(2)
C11C 0.056(2) 0.049(2) 0.051(2) -0.0116(17) 0.0025(17) -0.0084(18)
C11D 0.050(2) 0.072(3) 0.051(2) -0.0050(19) -0.0014(18) -0.0101(19)
C12A 0.061(2) 0.053(2) 0.055(2) -0.0083(18) 0.0059(18) -0.0137(18)
C12B 0.071(3) 0.092(3) 0.073(3) -0.040(3) 0.001(2) 0.025(2)
C12C 0.060(2) 0.053(2) 0.059(2) -0.0151(18) 0.0071(19) -0.0042(19)
C12D 0.052(2) 0.081(3) 0.065(2) -0.004(2) 0.004(2) -0.011(2)
C13A 0.052(2) 0.054(2) 0.047(2) -0.0134(18) 0.0043(16) -0.0071(17)
C13B 0.070(3) 0.080(3) 0.070(3) -0.029(2) 0.005(2) 0.012(2)
C13C 0.050(2) 0.056(2) 0.061(2) -0.0176(18) 0.0027(17) -0.0061(18)
C13D 0.049(2) 0.078(3) 0.057(2) -0.006(2) 0.0007(19) -0.004(2)
C14A 0.054(2) 0.056(2) 0.050(2) -0.0145(18) 0.0033(17) -0.0069(17)
C14B 0.063(2) 0.071(3) 0.060(2) -0.020(2) 0.003(2) 0.008(2)
C14C 0.050(2) 0.056(2) 0.061(2) -0.0179(18) 0.0058(17) -0.0114(18)
C14D 0.054(2) 0.075(3) 0.062(2) -0.015(2) -0.006(2) -0.007(2)
C15A 0.0441(19) 0.049(2) 0.050(2) -0.0101(17) -0.0015(16) -0.0040(16)
C15B 0.055(2) 0.062(2) 0.048(2) -0.0191(18) 0.0012(18) 0.0060(19)
C15C 0.048(2) 0.048(2) 0.049(2) -0.0093(16) 0.0041(16) -0.0039(17)
C15D 0.045(2) 0.069(3) 0.051(2) -0.0082(19) -0.0065(17) -0.0061(18)
C16A 0.045(2) 0.057(2) 0.044(2) -0.0115(17) -0.0010(16) -0.0055(17)
C16B 0.059(2) 0.067(3) 0.052(2) -0.019(2) -0.0059(19) 0.007(2)
C16C 0.049(2) 0.057(2) 0.046(2) -0.0092(17) 0.0020(17) -0.0085(18)
C16D 0.046(2) 0.067(3) 0.054(2) -0.010(2) -0.0031(18) -0.0060(19)
C17C 0.050(2) 0.065(3) 0.079(3) -0.024(2) 0.004(2) -0.0026(19)
C21A 0.070(3) 0.069(3) 0.046(2) -0.0155(19) 0.0039(19) -0.010(2)
C21B 0.088(3) 0.064(3) 0.064(3) -0.008(2) -0.029(2) -0.006(2)
C21C 0.054(2) 0.070(3) 0.065(2) 0.001(2) 0.0048(19) -0.017(2)
C21D 0.056(2) 0.075(3) 0.051(2) -0.011(2) -0.0120(19) -0.006(2)
C22A 0.108(3) 0.083(3) 0.061(3) -0.023(2) 0.021(2) -0.007(3)
C22B 0.130(4) 0.071(3) 0.082(3) -0.009(3) -0.034(3) -0.018(3)
C22C 0.066(3) 0.073(3) 0.106(3) 0.000(3) 0.021(2) -0.027(2)
C22D 0.082(3) 0.073(3) 0.076(3) -0.023(2) -0.004(2) -0.004(2)
C23A 0.112(4) 0.089(3) 0.063(3) -0.017(3) 0.033(3) -0.010(3)
C23B 0.122(4) 0.078(3) 0.084(3) 0.000(3) -0.025(3) -0.036(3)
C23C 0.069(3) 0.083(3) 0.118(4) -0.002(3) 0.037(3) -0.014(3)
C23D 0.074(3) 0.094(3) 0.070(3) -0.030(2) 0.012(2) -0.009(2)
C24A 0.085(3) 0.075(3) 0.054(2) -0.008(2) 0.019(2) -0.013(2)
C24B 0.082(3) 0.082(3) 0.064(3) -0.002(2) -0.022(2) -0.015(3)
C24C 0.059(3) 0.075(3) 0.090(3) -0.005(2) 0.021(2) -0.009(2)
C24D 0.058(2) 0.090(3) 0.056(2) -0.019(2) 0.005(2) -0.009(2)
C25A 0.092(3) 0.084(3) 0.061(3) -0.008(2) 0.029(2) -0.013(3)
C25B 0.077(3) 0.084(3) 0.071(3) 0.003(2) -0.017(2) -0.018(3)
C25C 0.062(3) 0.084(3) 0.093(3) -0.007(3) 0.033(2) -0.006(2)
C25D 0.065(3) 0.108(4) 0.060(3) -0.024(2) 0.012(2) -0.010(3)
C26A 0.079(3) 0.079(3) 0.060(3) 0.000(2) 0.014(2) -0.020(2)
C26B 0.058(3) 0.088(3) 0.061(3) -0.007(2) -0.001(2) -0.008(2)
C26C 0.054(2) 0.078(3) 0.076(3) -0.008(2) 0.022(2) -0.003(2)
C26D 0.064(3) 0.099(3) 0.063(3) -0.016(2) 0.010(2) -0.016(3)
C27A 0.084(3) 0.092(3) 0.073(3) 0.000(3) 0.017(2) -0.022(3)
C27B 0.063(3) 0.095(3) 0.072(3) 0.000(3) 0.011(2) -0.002(2)
C27C 0.076(3) 0.090(3) 0.078(3) -0.023(2) 0.034(2) -0.001(3)
C27D 0.075(3) 0.120(4) 0.086(3) -0.021(3) 0.032(2) -0.023(3)
C28A 0.078(3) 0.075(3) 0.077(3) -0.004(2) 0.006(2) -0.026(2)
C28B 0.062(3) 0.083(3) 0.067(3) -0.013(2) 0.009(2) 0.003(2)
C28C 0.065(3) 0.077(3) 0.073(3) -0.027(2) 0.018(2) 0.001(2)
C28D 0.076(3) 0.111(4) 0.086(3) -0.017(3) 0.022(3) -0.032(3)
C29A 0.070(3) 0.056(2) 0.058(2) 0.002(2) -0.007(2) -0.014(2)
C29B 0.043(2) 0.072(3) 0.058(2) -0.013(2) -0.0003(18) 0.0057(19)
C29C 0.057(2) 0.058(2) 0.054(2) -0.0098(18) 0.0029(18) -0.0022(19)
C29D 0.059(3) 0.081(3) 0.056(2) -0.002(2) 0.001(2) -0.020(2)
C30A 0.059(2) 0.053(2) 0.052(2) -0.0045(18) -0.0121(18) -0.0075(18)
C30B 0.046(2) 0.070(2) 0.048(2) -0.0192(19) -0.0014(17) 0.0054(18)
C30C 0.052(2) 0.053(2) 0.0442(19) -0.0085(17) -0.0032(17) 0.0021(17)
C30D 0.064(3) 0.080(3) 0.045(2) 0.004(2) -0.0041(19) -0.017(2)
C31A 0.071(3) 0.057(2) 0.056(2) 0.001(2) -0.0111(19) -0.0149(19)
C31B 0.042(2) 0.078(3) 0.060(2) -0.027(2) 0.0046(18) 0.0019(19)
C31C 0.056(2) 0.055(2) 0.051(2) -0.0101(18) -0.0020(18) 0.0047(19)
C31D 0.077(3) 0.081(3) 0.056(2) 0.009(2) -0.001(2) -0.026(2)
C32A 0.121(4) 0.061(3) 0.071(3) 0.002(2) -0.026(3) -0.017(2)
C32B 0.047(2) 0.100(3) 0.087(3) -0.047(3) 0.006(2) 0.011(2)
C32C 0.060(2) 0.065(3) 0.070(3) -0.019(2) -0.011(2) 0.006(2)
C32D 0.132(4) 0.113(4) 0.057(3) 0.009(3) 0.004(3) -0.054(3)
C33A 0.132(4) 0.052(3) 0.094(3) 0.007(2) -0.034(3) -0.017(3)
C33B 0.056(3) 0.101(3) 0.093(3) -0.051(3) 0.005(2) 0.014(2)
C33C 0.081(3) 0.051(2) 0.077(3) -0.020(2) -0.008(2) 0.008(2)
C33D 0.146(5) 0.111(4) 0.078(3) 0.020(3) -0.006(3) -0.065(3)
C34A 0.106(3) 0.054(3) 0.097(3) -0.014(2) -0.036(3) -0.014(2)
C34B 0.060(3) 0.095(3) 0.082(3) -0.048(2) 0.001(2) 0.003(2)
C34C 0.085(3) 0.058(3) 0.065(3) -0.018(2) -0.010(2) -0.006(2)
C34D 0.115(4) 0.096(3) 0.073(3) 0.011(3) -0.014(3) -0.047(3)
C35A 0.051(2) 0.047(2) 0.056(2) -0.0036(18) -0.0085(18) -0.0046(17)
C35B 0.049(2) 0.062(2) 0.050(2) -0.0150(19) -0.0029(17) 0.0029(18)
C35C 0.050(2) 0.051(2) 0.0447(19) -0.0080(16) -0.0016(17) -0.0029(17)
C35D 0.065(2) 0.066(3) 0.052(2) -0.0001(19) -0.011(2) -0.013(2)
C36A 0.055(2) 0.050(2) 0.063(2) -0.0131(19) -0.0082(19) 0.0012(18)
C36B 0.057(2) 0.060(2) 0.053(2) -0.0198(19) 0.0013(18) 0.0048(18)
C36C 0.054(2) 0.049(2) 0.050(2) -0.0078(17) 0.0001(17) -0.0054(18)
C36D 0.071(3) 0.065(3) 0.059(2) -0.003(2) -0.009(2) -0.010(2)
C37A 0.053(2) 0.051(2) 0.059(2) -0.0134(19) -0.0010(18) 0.0000(18)
C37B 0.058(2) 0.062(2) 0.050(2) -0.0115(18) 0.0051(18) 0.0019(18)
C37C 0.047(2) 0.052(2) 0.053(2) -0.0083(17) 0.0051(17) -0.0086(17)
C37D 0.058(2) 0.071(3) 0.059(2) -0.006(2) -0.004(2) -0.003(2)
C38A 0.0437(19) 0.047(2) 0.050(2) -0.0050(17) -0.0059(17) -0.0012(16)
C38B 0.052(2) 0.063(2) 0.045(2) -0.0186(18) -0.0055(17) 0.0062(18)
C38C 0.044(2) 0.052(2) 0.0457(19) -0.0102(16) -0.0011(16) -0.0020(17)
C38D 0.047(2) 0.065(2) 0.049(2) -0.0058(18) -0.0051(18) -0.0072(18)
N1A 0.0526(17) 0.0507(18) 0.0505(17) -0.0112(14) 0.0059(14) -0.0069(14)
N1B 0.072(2) 0.064(2) 0.0578(19) -0.0238(16) -0.0075(17) 0.0069(17)
N1C 0.0510(18) 0.0531(19) 0.0595(18) -0.0112(14) 0.0089(14) -0.0106(14)
N1D 0.0527(18) 0.072(2) 0.0538(18) -0.0089(16) 0.0012(15) -0.0136(16)
N2A 0.068(2) 0.069(2) 0.0491(18) -0.0100(16) 0.0103(15) -0.0129(17)
N2B 0.078(2) 0.071(2) 0.065(2) -0.0092(18) -0.0190(19) -0.0080(19)
N2C 0.055(2) 0.066(2) 0.069(2) -0.0040(17) 0.0096(16) -0.0101(16)
N2D 0.056(2) 0.083(2) 0.0517(18) -0.0155(17) -0.0003(16) -0.0092(17)
N3A 0.072(2) 0.066(2) 0.058(2) -0.0034(16) 0.0070(17) -0.0161(17)
N3B 0.0545(19) 0.072(2) 0.0592(19) -0.0144(17) -0.0016(15) -0.0032(16)
N3C 0.0514(19) 0.065(2) 0.071(2) -0.0148(16) 0.0125(16) -0.0018(16)
N3D 0.056(2) 0.088(2) 0.0547(19) -0.0085(18) 0.0058(16) -0.0154(18)
N4A 0.087(2) 0.058(2) 0.067(2) -0.0019(17) -0.0234(18) -0.0115(17)
N4B 0.0429(17) 0.087(2) 0.068(2) -0.0334(18) 0.0016(15) 0.0081(17)
N4C 0.059(2) 0.061(2) 0.069(2) -0.0159(16) -0.0171(16) 0.0035(16)
N4D 0.083(2) 0.084(2) 0.059(2) 0.0034(19) -0.0058(18) -0.033(2)
N5A 0.0477(17) 0.0468(18) 0.0535(18) -0.0035(14) -0.0012(14) -0.0064(13)
N5B 0.0489(17) 0.0591(19) 0.0497(17) -0.0184(15) 0.0001(14) 0.0054(14)
N5C 0.0497(17) 0.0460(17) 0.0496(17) -0.0088(13) 0.0028(14) -0.0004(13)
N5D 0.0560(19) 0.067(2) 0.0466(17) -0.0021(15) -0.0028(15) -0.0120(16)
C18D 0.048(6) 0.255(18) 0.158(12) -0.107(14) 0.024(6) 0.008(9)
C19D 0.155(14) 0.117(10) 0.160(14) -0.086(9) 0.091(11) -0.046(9)
C20D 0.209(18) 0.139(11) 0.061(7) -0.008(7) 0.036(9) -0.005(12)
C8C 0.191(16) 0.121(9) 0.130(13) -0.050(9) -0.076(11) -0.031(13)
C9C 0.103(7) 0.066(6) 0.150(10) -0.045(6) 0.026(7) -0.022(5)
C10C 0.185(12) 0.072(6) 0.128(8) -0.034(6) 0.064(9) -0.053(7)
C18A 0.082(6) 0.119(9) 0.043(6) -0.007(5) 0.028(4) -0.053(6)
C19A 0.137(11) 0.060(6) 0.060(7) -0.008(4) 0.033(7) -0.004(6)
C20A 0.097(7) 0.100(8) 0.044(5) -0.011(5) 0.001(4) -0.017(6)
C9B 0.249(15) 0.097(8) 0.097(8) -0.055(6) -0.041(10) 0.018(10)
C10B 0.111(7) 0.067(6) 0.175(11) -0.044(7) -0.021(8) 0.000(5)
C18C 0.062(6) 0.117(9) 0.136(10) -0.080(8) 0.009(7) 0.001(6)
C19C 0.056(6) 0.163(12) 0.112(8) -0.006(9) -0.023(5) -0.007(8)
C20C 0.070(7) 0.084(7) 0.231(18) -0.034(9) 0.097(10) -0.016(5)
C18B 0.123(11) 0.163(10) 0.064(8) -0.026(8) 0.027(7) -0.034(8)
C19B 0.046(6) 0.142(12) 0.144(12) -0.057(8) 0.034(6) 0.004(6)
C20B 0.089(8) 0.121(9) 0.114(11) -0.040(8) 0.057(8) -0.025(7)
C17A 0.070(12) 0.037(9) 0.060(12) 0.008(7) 0.024(8) 0.000(7)
C7C 0.073(8) 0.072(12) 0.081(12) -0.031(9) 0.008(7) -0.030(7)
C17D 0.058(12) 0.079(12) 0.050(12) 0.005(8) 0.008(9) -0.021(8)
C17B 0.072(14) 0.099(18) 0.21(2) -0.069(15) 0.064(13) -0.018(12)
C17E 0.062(16) 0.10(2) 0.041(8) -0.020(10) 0.008(9) 0.020(13)
C17 0.09(2) 0.10(2) 0.039(14) -0.036(12) -0.016(12) -0.031(15)
C7C' 0.078(12) 0.044(12) 0.093(18) -0.005(10) 0.027(11) -0.019(8)
C17' 0.09(3) 0.11(2) 0.07(2) -0.048(15) 0.022(18) 0.031(14)
C18' 0.123(15) 0.133(14) 0.092(10) 0.005(10) 0.012(10) 0.031(11)
C19' 0.110(12) 0.26(3) 0.110(14) -0.118(17) -0.009(10) 0.036(15)
C20' 0.134(16) 0.167(15) 0.094(15) -0.007(13) 0.067(12) -0.029(14)
C9C' 0.108(13) 0.068(9) 0.23(2) 0.007(11) -0.037(15) -0.009(8)
C1C' 0.18(2) 0.15(2) 0.158(18) -0.076(15) 0.028(18) -0.08(2)
C8C' 0.119(11) 0.078(9) 0.142(13) -0.035(8) 0.004(9) -0.048(8)
C18 0.40(4) 0.149(19) 0.066(13) -0.031(13) 0.047(18) -0.17(2)
C19 0.19(2) 0.25(3) 0.070(13) -0.009(12) 0.043(14) 0.12(2)
C20 0.148(19) 0.28(3) 0.086(12) -0.002(19) -0.032(13) -0.09(2)
C9B' 0.148(13) 0.080(9) 0.095(10) -0.049(7) -0.046(10) 0.046(9)
C1B' 0.120(12) 0.113(14) 0.22(2) -0.099(15) -0.047(15) 0.008(10)
C23' 0.061(8) 0.133(13) 0.101(10) -0.028(10) -0.001(7) -0.008(10)
C24' 0.090(10) 0.119(15) 0.123(13) 0.018(12) 0.019(10) 0.025(11)
C25' 0.073(10) 0.108(12) 0.21(2) -0.093(14) 0.030(14) 0.001(9)
C18E 0.118(14) 0.136(14) 0.148(16) -0.037(12) 0.054(12) -0.034(10)
C19E 0.19(3) 0.64(9) 0.14(3) 0.16(4) 0.02(3) -0.04(5)
C20E 0.150(18) 0.167(18) 0.19(2) -0.068(13) 0.080(13) 0.024(12)

loop_
_atom_type_symbol
_atom_type_description
_atom_type_scat_dispersion_real
_atom_type_scat_dispersion_imag
_atom_type_scat_source
C C 0.0033 0.0000 'International Tables Vol C Tables 4.2.6.8 and 6.1.1.4'
H H 0.0000 0.0000 'International Tables Vol C Tables 4.2.6.8 and 6.1.1.4'
N N 0.0061 0.0000 'International Tables Vol C Tables 4.2.6.8 and 6.1.1.4'

loop_
_geom_angle_atom_site_label_1
_geom_angle_atom_site_label_2
_geom_angle_atom_site_label_3
_geom_angle
_geom_angle_site_symmetry_1
_geom_angle_site_symmetry_3
_geom_angle_publ_flag
C2A C1A C6A 117.7(3) . . ?
C2A C1A C7A 119.6(3) . . ?
C6A C1A C7A 122.7(3) . . ?
C2B C1B C6B 118.0(4) . . ?
C2B C1B C7B 121.0(5) . . ?
C6B C1B C7B 120.9(5) . . ?
C2C C1C C6C 117.5(3) . . ?
C2C C1C C7C 125.1(6) . . ?
C6C C1C C7C 117.4(6) . . ?
C2C C1C C7C' 115.0(8) . . ?
C6C C1C C7C' 127.5(8) . . ?
C2D C1D C6D 117.6(4) . . ?
C2D C1D C7D 120.4(4) . . ?
C6D C1D C7D 122.0(4) . . ?
C3A C2A C1A 124.8(3) . . ?
C3A C2A H2A 117.6 . . ?
C1A C2A H2A 117.6 . . ?
C1B C2B C3B 120.1(4) . . ?
C1B C2B H2B 119.9 . . ?
C3B C2B H2B 119.9 . . ?
C1C C2C C3C 124.1(3) . . ?
C1C C2C H2C 117.9 . . ?
C3C C2C H2C 117.9 . . ?
C1D C2D C3D 121.2(4) . . ?
C1D C2D H2D 119.4 . . ?
C3D C2D H2D 119.4 . . ?
C2A C3A C4A 115.6(3) . . ?
C2A C3A C21A 122.5(3) . . ?
C4A C3A C21A 121.9(3) . . ?
C2B C3B C4B 119.0(4) . . ?
C2B C3B C11B 134.1(4) . . ?
C4B C3B C11B 106.9(3) . . ?
C2C C3C C4C 115.8(3) . . ?
C2C C3C C21C 122.2(3) . . ?
C4C C3C C21C 121.9(3) . . ?
C2D C3D C4D 118.8(4) . . ?
C2D C3D C11D 133.9(4) . . ?
C4D C3D C11D 107.2(3) . . ?
N1A C4A C3A 129.1(3) . . ?
N1A C4A C5A 109.2(3) . . ?
C3A C4A C5A 121.7(3) . . ?
N1B C4B C5B 129.2(4) . . ?
N1B C4B C3B 107.6(4) . . ?
C5B C4B C3B 123.2(4) . . ?
N1C C4C C5C 109.9(3) . . ?
N1C C4C C3C 128.2(3) . . ?
C5C C4C C3C 121.9(3) . . ?
N1D C4D C5D 129.5(3) . . ?
N1D C4D C3D 108.1(3) . . ?
C5D C4D C3D 122.4(3) . . ?
C6A C5A C4A 120.3(3) . . ?
C6A C5A C11A 133.8(3) . . ?
C4A C5A C11A 105.9(3) . . ?
C6B C5B C4B 115.0(5) . . ?
C6B C5B C21B 122.0(4) . . ?
C4B C5B C21B 123.0(4) . . ?
C6C C5C C4C 119.8(3) . . ?
C6C C5C C11C 134.3(3) . . ?
C4C C5C C11C 105.9(3) . . ?
C4D C5D C6D 115.8(3) . . ?
C4D C5D C21D 121.9(3) . . ?
C6D C5D C21D 122.3(4) . . ?
C5A C6A C1A 119.8(3) . . ?
C5A C6A H6A 120.1 . . ?
C1A C6A H6A 120.1 . . ?
C5B C6B C1B 124.6(5) . . ?
C5B C6B H6B 117.7 . . ?
C1B C6B H6B 117.7 . . ?
C5C C6C C1C 120.7(4) . . ?
C5C C6C H6C 119.7 . . ?
C1C C6C H6C 119.7 . . ?
C1D C6D C5D 124.1(4) . . ?
C1D C6D H6D 117.9 . . ?
C5D C6D H6D 117.9 . . ?
C10A C7A C8A 109.5(4) . . ?
C10A C7A C1A 112.6(3) . . ?
C8A C7A C1A 109.4(4) . . ?
C10A C7A C9A 106.5(4) . . ?
C8A C7A C9A 108.8(4) . . ?
C1A C7A C9A 109.9(3) . . ?
C9B C7B C8B 120.0(8) . . ?
C1B' C7B C8B 133.5(9) . . ?
C9B C7B C1B 114.6(6) . . ?
C1B' C7B C1B 111.0(7) . . ?
C8B C7B C1B 109.1(4) . . ?
C9B C7B C10B 107.2(8) . . ?
C8B C7B C10B 93.7(6) . . ?
C1B C7B C10B 110.0(5) . . ?
C1B' C7B C9B' 99.1(10) . . ?
C8B C7B C9B' 90.3(6) . . ?
C1B C7B C9B' 107.7(6) . . ?
C10D C7D C9D 107.7(4) . . ?
C10D C7D C8D 109.2(4) . . ?
C9D C7D C8D 108.6(4) . . ?
C10D C7D C1D 112.4(4) . . ?
C9D C7D C1D 110.2(3) . . ?
C8D C7D C1D 108.6(3) . . ?
C7A C8A H8A1 109.5 . . ?
C7A C8A H8A2 109.5 . . ?
H8A1 C8A H8A2 109.5 . . ?
C7A C8A H8A3 109.5 . . ?
H8A1 C8A H8A3 109.5 . . ?
H8A2 C8A H8A3 109.5 . . ?
C7B C8B H8B1 109.5 . . ?
C7B C8B H8B2 109.5 . . ?
H8B1 C8B H8B2 109.5 . . ?
C7B C8B H8B3 109.5 . . ?
H8B1 C8B H8B3 109.5 . . ?
H8B2 C8B H8B3 109.5 . . ?
C7D C8D H8D1 109.5 . . ?
C7D C8D H8D2 109.5 . . ?
H8D1 C8D H8D2 109.5 . . ?
C7D C8D H8D3 109.5 . . ?
H8D1 C8D H8D3 109.5 . . ?
H8D2 C8D H8D3 109.5 . . ?
C7A C9A H9A1 109.5 . . ?
C7A C9A H9A2 109.5 . . ?
H9A1 C9A H9A2 109.5 . . ?
C7A C9A H9A3 109.5 . . ?
H9A1 C9A H9A3 109.5 . . ?
H9A2 C9A H9A3 109.5 . . ?
C7D C9D H9D1 109.5 . . ?
C7D C9D H9D2 109.5 . . ?
H9D1 C9D H9D2 109.5 . . ?
C7D C9D H9D3 109.5 . . ?
H9D1 C9D H9D3 109.5 . . ?
H9D2 C9D H9D3 109.5 . . ?
C7A C10A H10A 109.5 . . ?
C7A C10A H10B 109.5 . . ?
H10A C10A H10B 109.5 . . ?
C7A C10A H10C 109.5 . . ?
H10A C10A H10C 109.5 . . ?
H10B C10A H10C 109.5 . . ?
C7D C10D H10D 109.5 . . ?
C7D C10D H10E 109.5 . . ?
H10D C10D H10E 109.5 . . ?
C7D C10D H10F 109.5 . . ?
H10D C10D H10F 109.5 . . ?
H10E C10D H10F 109.5 . . ?
C12A C11A C16A 119.6(3) . . ?
C12A C11A C5A 133.5(3) . . ?
C16A C11A C5A 107.0(3) . . ?
C12B C11B C16B 119.2(4) . . ?
C12B C11B C3B 133.5(4) . . ?
C16B C11B C3B 107.4(4) . . ?
C12C C11C C16C 119.9(3) . . ?
C12C C11C C5C 133.7(3) . . ?
C16C C11C C5C 106.4(3) . . ?
C12D C11D C16D 119.6(4) . . ?
C12D C11D C3D 133.5(3) . . ?
C16D C11D C3D 106.9(3) . . ?
C11A C12A C13A 120.4(3) . . ?
C11A C12A H12A 119.8 . . ?
C13A C12A H12A 119.8 . . ?
C11B C12B C13B 121.0(4) . . ?
C11B C12B H12B 119.5 . . ?
C13B C12B H12B 119.5 . . ?
C11C C12C C13C 120.4(3) . . ?
C11C C12C H12C 119.8 . . ?
C13C C12C H12C 119.8 . . ?
C13D C12D C11D 120.5(3) . . ?
C13D C12D H12D 119.7 . . ?
C11D C12D H12D 119.7 . . ?
C14A C13A C12A 117.5(3) . . ?
C14A C13A C17 120.5(7) . . ?
C12A C13A C17 122.0(7) . . ?
C14A C13A C17A 121.7(5) . . ?
C12A C13A C17A 120.6(5) . . ?
C12B C13B C14B 117.0(4) . . ?
C12B C13B C17E 122.1(8) . . ?
C14B C13B C17E 120.9(8) . . ?
C12B C13B C17B 118.9(7) . . ?
C14B C13B C17B 123.8(7) . . ?
C14C C13C C12C 117.7(3) . . ?
C14C C13C C17C 120.5(3) . . ?
C12C C13C C17C 121.7(3) . . ?
C12D C13D C14D 117.6(4) . . ?
C12D C13D C17D 121.9(5) . . ?
C14D C13D C17D 120.5(5) . . ?
C12D C13D C17' 118.9(7) . . ?
C14D C13D C17' 123.4(8) . . ?
C15A C14A C13A 124.3(3) . . ?
C15A C14A H14A 117.8 . . ?
C13A C14A H14A 117.8 . . ?
C15B C14B C13B 124.9(4) . . ?
C15B C14B H14B 117.6 . . ?
C13B C14B H14B 117.6 . . ?
C13C C14C C15C 124.8(3) . . ?
C13C C14C H14C 117.6 . . ?
C15C C14C H14C 117.6 . . ?
C13D C14D C15D 124.6(4) . . ?
C13D C14D H14D 117.7 . . ?
C15D C14D H14D 117.7 . . ?
C14A C15A C16A 115.8(3) . . ?
C14A C15A C38A 120.1(3) . . ?
C16A C15A C38A 124.1(3) . . ?
C14B C15B C16B 115.1(3) . . ?
C14B C15B C38B 120.9(3) . . ?
C16B C15B C38B 124.1(3) . . ?
C16C C15C C14C 114.9(3) . . ?
C16C C15C C38C 124.2(3) . . ?
C14C C15C C38C 120.8(3) . . ?
C16D C15D C14D 115.3(3) . . ?
C16D C15D C38D 124.4(3) . . ?
C14D C15D C38D 120.1(3) . . ?
N1A C16A C15A 129.3(3) . . ?
N1A C16A C11A 108.4(3) . . ?
C15A C16A C11A 122.3(3) . . ?
N1B C16B C15B 129.2(3) . . ?
N1B C16B C11B 107.9(3) . . ?
C15B C16B C11B 122.9(4) . . ?
N1C C16C C15C 128.9(3) . . ?
N1C C16C C11C 109.0(3) . . ?
C15C C16C C11C 122.1(3) . . ?
N1D C16D C15D 129.4(3) . . ?
N1D C16D C11D 108.3(3) . . ?
C15D C16D C11D 122.3(3) . . ?
C19C C17C C20C 113.2(7) . . ?
C19C C17C C13C 107.0(5) . . ?
C20C C17C C13C 109.9(6) . . ?
C24' C17C C13C 114.0(8) . . ?
C19C C17C C18C 109.5(6) . . ?
C20C C17C C18C 107.0(7) . . ?
C13C C17C C18C 110.3(5) . . ?
C24' C17C C25' 109.0(8) . . ?
C13C C17C C25' 114.8(7) . . ?
C24' C17C C23' 105.0(9) . . ?
C13C C17C C23' 109.1(6) . . ?
C25' C17C C23' 104.1(8) . . ?
N2A C21A C3A 123.1(3) . . ?
N2A C21A C22A 111.3(3) . . ?
C3A C21A C22A 125.4(4) . . ?
N2B C21B C5B 122.7(4) . . ?
N2B C21B C22B 112.1(4) . . ?
C5B C21B C22B 125.1(4) . . ?
N2C C21C C3C 123.5(3) . . ?
N2C C21C C22C 111.5(4) . . ?
C3C C21C C22C 124.9(4) . . ?
N2D C21D C5D 122.8(3) . . ?
N2D C21D C22D 111.0(3) . . ?
C5D C21D C22D 126.1(4) . . ?
C23A C22A C21A 106.5(4) . . ?
C23A C22A H22A 126.7 . . ?
C21A C22A H22A 126.7 . . ?
C23B C22B C21B 106.4(4) . . ?
C23B C22B H22B 126.8 . . ?
C21B C22B H22B 126.8 . . ?
C23C C22C C21C 106.2(4) . . ?
C23C C22C H22C 126.9 . . ?
C21C C22C H22C 126.9 . . ?
C23D C22D C21D 106.4(4) . . ?
C23D C22D H22D 126.8 . . ?
C21D C22D H22D 126.8 . . ?
C22A C23A C24A 106.9(4) . . ?
C22A C23A H23A 126.6 . . ?
C24A C23A H23A 126.6 . . ?
C22B C23B C24B 106.5(4) . . ?
C22B C23B H23B 126.8 . . ?
C24B C23B H23B 126.8 . . ?
C22C C23C C24C 107.2(4) . . ?
C22C C23C H23C 126.4 . . ?
C24C C23C H23C 126.4 . . ?
C22D C23D C24D 107.1(4) . . ?
C22D C23D H23D 126.4 . . ?
C24D C23D H23D 126.4 . . ?
C25A C24A N2A 125.4(4) . . ?
C25A C24A C23A 124.6(4) . . ?
N2A C24A C23A 109.9(3) . . ?
C25B C24B N2B 124.9(4) . . ?
C25B C24B C23B 124.7(5) . . ?
N2B C24B C23B 110.2(4) . . ?
C25C C24C N2C 125.1(4) . . ?
C25C C24C C23C 124.9(4) . . ?
N2C C24C C23C 109.9(4) . . ?
C25D C24D N2D 124.9(4) . . ?
C25D C24D C23D 125.1(4) . . ?
N2D C24D C23D 109.9(3) . . ?
C24A C25A C26A 130.3(4) . . ?
C24A C25A H25A 114.8 . . ?
C26A C25A H25A 114.8 . . ?
C24B C25B C26B 129.9(4) . . ?
C24B C25B H25B 115.1 . . ?
C26B C25B H25B 115.1 . . ?
C24C C25C C26C 130.8(4) . . ?
C24C C25C H25C 114.6 . . ?
C26C C25C H25C 114.6 . . ?
C24D C25D C26D 130.6(4) . . ?
C24D C25D H25D 114.7 . . ?
C26D C25D H25D 114.7 . . ?
N3A C26A C27A 105.8(4) . . ?
N3A C26A C25A 126.1(4) . . ?
C27A C26A C25A 128.1(4) . . ?
N3B C26B C27B 106.5(4) . . ?
N3B C26B C25B 126.0(4) . . ?
C27B C26B C25B 127.4(4) . . ?
N3C C26C C27C 106.7(3) . . ?
N3C C26C C25C 125.2(4) . . ?
C27C C26C C25C 128.1(4) . . ?
N3D C26D C27D 107.0(4) . . ?
N3D C26D C25D 126.9(4) . . ?
C27D C26D C25D 126.0(4) . . ?
C28A C27A C26A 109.0(4) . . ?
C28A C27A H27A 125.5 . . ?
C26A C27A H27A 125.5 . . ?
C28B C27B C26B 109.1(4) . . ?
C28B C27B H27B 125.5 . . ?
C26B C27B H27B 125.5 . . ?
C28C C27C C26C 108.7(4) . . ?
C28C C27C H27C 125.6 . . ?
C26C C27C H27C 125.6 . . ?
C28D C27D C26D 107.7(4) . . ?
C28D C27D H27D 126.2 . . ?
C26D C27D H27D 126.2 . . ?
C27A C28A C29A 108.5(4) . . ?
C27A C28A H28A 125.8 . . ?
C29A C28A H28A 125.8 . . ?
C27B C28B C29B 108.1(4) . . ?
C27B C28B H28B 125.9 . . ?
C29B C28B H28B 125.9 . . ?
C27C C28C C29C 108.0(4) . . ?
C27C C28C H28C 126.0 . . ?
C29C C28C H28C 126.0 . . ?
C27D C28D C29D 108.6(4) . . ?
C27D C28D H28D 125.7 . . ?
C29D C28D H28D 125.7 . . ?
N3A C29A C28A 105.6(3) . . ?
N3A C29A C30A 125.7(3) . . ?
C28A C29A C30A 128.7(4) . . ?
N3B C29B C30B 126.0(3) . . ?
N3B C29B C28B 105.5(3) . . ?
C30B C29B C28B 128.5(4) . . ?
N3C C29C C28C 106.7(3) . . ?
N3C C29C C30C 125.2(3) . . ?
C28C C29C C30C 128.2(3) . . ?
N3D C29D C28D 105.8(4) . . ?
N3D C29D C30D 125.7(3) . . ?
C28D C29D C30D 128.5(4) . . ?
C35A C30A C29A 125.2(3) . . ?
C35A C30A C31A 120.2(3) . . ?
C29A C30A C31A 114.6(3) . . ?
C35B C30B C29B 125.5(3) . . ?
C35B C30B C31B 118.4(3) . . ?
C29B C30B C31B 116.1(3) . . ?
C35C C30C C29C 125.3(3) . . ?
C35C C30C C31C 120.1(3) . . ?
C29C C30C C31C 114.6(3) . . ?
C35D C30D C29D 125.3(4) . . ?
C35D C30D C31D 118.5(4) . . ?
C29D C30D C31D 116.3(3) . . ?
C32A C31A N4A 106.1(3) . . ?
C32A C31A C30A 131.2(4) . . ?
N4A C31A C30A 122.7(3) . . ?
N4B C31B C32B 106.9(3) . . ?
N4B C31B C30B 121.8(3) . . ?
C32B C31B C30B 131.3(3) . . ?
N4C C31C C32C 105.8(3) . . ?
N4C C31C C30C 123.0(3) . . ?
C32C C31C C30C 131.2(3) . . ?
N4D C31D C32D 106.8(4) . . ?
N4D C31D C30D 121.6(3) . . ?
C32D C31D C30D 131.6(4) . . ?
C31A C32A C33A 108.2(4) . . ?
C31A C32A H32A 125.9 . . ?
C33A C32A H32A 125.9 . . ?
C31B C32B C33B 107.7(3) . . ?
C31B C32B H32B 126.2 . . ?
C33B C32B H32B 126.2 . . ?
C31C C32C C33C 108.9(3) . . ?
C31C C32C H32C 125.6 . . ?
C33C C32C H32C 125.6 . . ?
C31D C32D C33D 107.7(4) . . ?
C31D C32D H32D 126.2 . . ?
C33D C32D H32D 126.2 . . ?
C34A C33A C32A 107.6(4) . . ?
C34A C33A H33A 126.2 . . ?
C32A C33A H33A 126.2 . . ?
C34B C33B C32B 107.6(3) . . ?
C34B C33B H33B 126.2 . . ?
C32B C33B H33B 126.2 . . ?
C34C C33C C32C 107.1(3) . . ?
C34C C33C H33C 126.5 . . ?
C32C C33C H33C 126.5 . . ?
C34D C33D C32D 107.3(4) . . ?
C34D C33D H33D 126.3 . . ?
C32D C33D H33D 126.3 . . ?
N4A C34A C33A 107.6(4) . . ?
N4A C34A H34A 126.2 . . ?
C33A C34A H34A 126.2 . . ?
N4B C34B C33B 107.7(3) . . ?
N4B C34B H34B 126.2 . . ?
C33B C34B H34B 126.2 . . ?
N4C C34C C33C 108.1(3) . . ?
N4C C34C H34C 125.9 . . ?
C33C C34C H34C 125.9 . . ?
N4D C34D C33D 107.8(4) . . ?
N4D C34D H34D 126.1 . . ?
C33D C34D H34D 126.1 . . ?
C30A C35A N5A 124.8(3) . . ?
C30A C35A C36A 125.4(3) . . ?
N5A C35A C36A 109.8(3) . . ?
C30B C35B N5B 125.1(3) . . ?
C30B C35B C36B 125.1(3) . . ?
N5B C35B C36B 109.8(3) . . ?
C30C C35C N5C 125.2(3) . . ?
C30C C35C C36C 125.0(3) . . ?
N5C C35C C36C 109.7(3) . . ?
C30D C35D N5D 124.9(4) . . ?
C30D C35D C36D 125.6(4) . . ?
N5D C35D C36D 109.5(3) . . ?
C37A C36A C35A 107.1(3) . . ?
C37A C36A H36A 126.5 . . ?
C35A C36A H36A 126.5 . . ?
C37B C36B C35B 107.0(3) . . ?
C37B C36B H36B 126.5 . . ?
C35B C36B H36B 126.5 . . ?
C37C C36C C35C 106.8(3) . . ?
C37C C36C H36C 126.6 . . ?
C35C C36C H36C 126.6 . . ?
C37D C36D C35D 107.4(3) . . ?
C37D C36D H36D 126.3 . . ?
C35D C36D H36D 126.3 . . ?
C36A C37A C38A 106.6(3) . . ?
C36A C37A H37A 126.7 . . ?
C38A C37A H37A 126.7 . . ?
C36B C37B C38B 106.8(3) . . ?
C36B C37B H37B 126.6 . . ?
C38B C37B H37B 126.6 . . ?
C36C C37C C38C 106.8(3) . . ?
C36C C37C H37C 126.6 . . ?
C38C C37C H37C 126.6 . . ?
C36D C37D C38D 106.3(3) . . ?
C36D C37D H37D 126.9 . . ?
C38D C37D H37D 126.9 . . ?
N5A C38A C37A 111.6(3) . . ?
N5A C38A C15A 123.7(3) . . ?
C37A C38A C15A 124.7(3) . . ?
N5B C38B C37B 111.7(3) . . ?
N5B C38B C15B 123.2(3) . . ?
C37B C38B C15B 125.0(3) . . ?
N5C C38C C37C 112.0(3) . . ?
N5C C38C C15C 123.7(3) . . ?
C37C C38C C15C 124.3(3) . . ?
N5D C38D C37D 112.1(3) . . ?
N5D C38D C15D 123.0(3) . . ?
C37D C38D C15D 124.9(3) . . ?
C4A N1A C16A 109.4(3) . . ?
C4A N1A H1A 125.3 . . ?
C16A N1A H1A 125.3 . . ?
C4B N1B C16B 110.2(3) . . ?
C4B N1B H1B 124.9 . . ?
C16B N1B H1B 124.9 . . ?
C4C N1C C16C 108.8(3) . . ?
C4C N1C H1C 125.6 . . ?
C16C N1C H1C 125.6 . . ?
C16D N1D C4D 109.5(3) . . ?
C16D N1D H1D 125.3 . . ?
C4D N1D H1D 125.3 . . ?
C21A N2A C24A 105.4(3) . . ?
C21B N2B C24B 104.7(4) . . ?
C21C N2C C24C 105.2(3) . . ?
C21D N2D C24D 105.5(3) . . ?
C26A N3A C29A 111.2(3) . . ?
C26A N3A H3A 124.4 . . ?
C29A N3A H3A 124.4 . . ?
C29B N3B C26B 110.8(3) . . ?
C29B N3B H3B 124.6 . . ?
C26B N3B H3B 124.6 . . ?
C29C N3C C26C 109.9(3) . . ?
C29C N3C H3C 125.0 . . ?
C26C N3C H3C 125.0 . . ?
C26D N3D C29D 110.9(3) . . ?
C26D N3D H3D 124.6 . . ?
C29D N3D H3D 124.6 . . ?
C34A N4A C31A 110.5(3) . . ?
C34A N4A H4A 124.8 . . ?
C31A N4A H4A 124.8 . . ?
C34B N4B C31B 110.2(3) . . ?
C34B N4B H4B 124.9 . . ?
C31B N4B H4B 124.9 . . ?
C34C N4C C31C 110.1(3) . . ?
C34C N4C H4C 125.0 . . ?
C31C N4C H4C 125.0 . . ?
C34D N4D C31D 110.3(3) . . ?
C34D N4D H4D 124.8 . . ?
C31D N4D H4D 124.8 . . ?
C38A N5A C35A 104.9(3) . . ?
C38B N5B C35B 104.7(3) . . ?
C38C N5C C35C 104.6(3) . . ?
C38D N5D C35D 104.8(3) . . ?
C17D C18D H18A 109.5 . . ?
C17D C18D H18B 109.5 . . ?
H18A C18D H18B 109.5 . . ?
C17D C18D H18C 109.5 . . ?
H18A C18D H18C 109.5 . . ?
H18B C18D H18C 109.5 . . ?
C17D C19D H19A 109.5 . . ?
C17D C19D H19B 109.5 . . ?
H19A C19D H19B 109.5 . . ?
C17D C19D H19C 109.5 . . ?
H19A C19D H19C 109.5 . . ?
H19B C19D H19C 109.5 . . ?
C17D C20D H20A 109.5 . . ?
C17D C20D H20B 109.5 . . ?
H20A C20D H20B 109.5 . . ?
C17D C20D H20C 109.5 . . ?
H20A C20D H20C 109.5 . . ?
H20B C20D H20C 109.5 . . ?
C7C C8C H8C1 109.5 . . ?
C7C C8C H8C2 109.5 . . ?
H8C1 C8C H8C2 109.5 . . ?
C7C C8C H8C3 109.5 . . ?
H8C1 C8C H8C3 109.5 . . ?
H8C2 C8C H8C3 109.5 . . ?
C7C C9C H9C1 109.5 . . ?
C7C C9C H9C2 109.5 . . ?
H9C1 C9C H9C2 109.5 . . ?
C7C C9C H9C3 109.5 . . ?
H9C1 C9C H9C3 109.5 . . ?
H9C2 C9C H9C3 109.5 . . ?
C7C C10C H10G 109.5 . . ?
C7C C10C H10H 109.5 . . ?
H10G C10C H10H 109.5 . . ?
C7C C10C H10I 109.5 . . ?
H10G C10C H10I 109.5 . . ?
H10H C10C H10I 109.5 . . ?
C17A C18A H18D 109.5 . . ?
C17A C18A H18E 109.5 . . ?
H18D C18A H18E 109.5 . . ?
C17A C18A H18F 109.5 . . ?
H18D C18A H18F 109.5 . . ?
H18E C18A H18F 109.5 . . ?
C17A C19A H19D 109.5 . . ?
C17A C19A H19E 109.5 . . ?
H19D C19A H19E 109.5 . . ?
C17A C19A H19F 109.5 . . ?
H19D C19A H19F 109.5 . . ?
H19E C19A H19F 109.5 . . ?
C17A C20A H20D 109.5 . . ?
C17A C20A H20E 109.5 . . ?
H20D C20A H20E 109.5 . . ?
C17A C20A H20F 109.5 . . ?
H20D C20A H20F 109.5 . . ?
H20E C20A H20F 109.5 . . ?
C7B C9B H9B1 109.5 . . ?
C7B C9B H9B2 109.5 . . ?
H9B1 C9B H9B2 109.5 . . ?
C7B C9B H9B3 109.5 . . ?
H9B1 C9B H9B3 109.5 . . ?
H9B2 C9B H9B3 109.5 . . ?
C7B C10B H10J 109.5 . . ?
C7B C10B H10K 109.5 . . ?
H10J C10B H10K 109.5 . . ?
C7B C10B H10L 109.5 . . ?
H10J C10B H10L 109.5 . . ?
H10K C10B H10L 109.5 . . ?
C17C C18C H18G 109.5 . . ?
C17C C18C H18H 109.5 . . ?
H18G C18C H18H 109.5 . . ?
C17C C18C H18I 109.5 . . ?
H18G C18C H18I 109.5 . . ?
H18H C18C H18I 109.5 . . ?
C17C C19C H19G 109.5 . . ?
C17C C19C H19H 109.5 . . ?
H19G C19C H19H 109.5 . . ?
C17C C19C H19I 109.5 . . ?
H19G C19C H19I 109.5 . . ?
H19H C19C H19I 109.5 . . ?
C17C C20C H20G 109.5 . . ?
C17C C20C H20H 109.5 . . ?
H20G C20C H20H 109.5 . . ?
C17C C20C H20I 109.5 . . ?
H20G C20C H20I 109.5 . . ?
H20H C20C H20I 109.5 . . ?
C17B C18B H18J 109.5 . . ?
C17B C18B H18K 109.5 . . ?
H18J C18B H18K 109.5 . . ?
C17B C18B H18L 109.5 . . ?
H18J C18B H18L 109.5 . . ?
H18K C18B H18L 109.5 . . ?
C17B C19B H19J 109.5 . . ?
C17B C19B H19K 109.5 . . ?
H19J C19B H19K 109.5 . . ?
C17B C19B H19L 109.5 . . ?
H19J C19B H19L 109.5 . . ?
H19K C19B H19L 109.5 . . ?
C17B C20B H20U 109.5 . . ?
C17B C20B H20V 109.5 . . ?
H20U C20B H20V 109.5 . . ?
C17B C20B H20W 109.5 . . ?
H20U C20B H20W 109.5 . . ?
H20V C20B H20W 109.5 . . ?
C20A C17A C18A 109.6(8) . . ?
C20A C17A C19A 108.9(9) . . ?
C18A C17A C19A 108.8(9) . . ?
C20A C17A C13A 108.9(9) . . ?
C18A C17A C13A 107.5(9) . . ?
C19A C17A C13A 113.1(9) . . ?
C9C C7C C10C 108.1(10) . . ?
C9C C7C C1C 117.7(9) . . ?
C10C C7C C1C 107.1(9) . . ?
C9C C7C C8C 107.4(10) . . ?
C10C C7C C8C 110.1(11) . . ?
C1C C7C C8C 106.3(10) . . ?
C19D C17D C13D 115.1(7) . . ?
C19D C17D C18D 110.0(10) . . ?
C13D C17D C18D 107.1(8) . . ?
C19D C17D C20D 108.9(9) . . ?
C13D C17D C20D 108.9(9) . . ?
C18D C17D C20D 106.5(9) . . ?
C18B C17B C19B 113.8(11) . . ?
C18B C17B C20B 106.9(11) . . ?
C19B C17B C20B 108.6(11) . . ?
C18B C17B C13B 110.1(12) . . ?
C19B C17B C13B 106.0(12) . . ?
C20B C17B C13B 111.5(11) . . ?
C19E C17E C13B 110.5(17) . . ?
C19E C17E C20E 108.5(14) . . ?
C13B C17E C20E 115.2(17) . . ?
C19E C17E C18E 106.5(14) . . ?
C13B C17E C18E 110.3(12) . . ?
C20E C17E C18E 105.4(13) . . ?
C13A C17 C18 115.3(12) . . ?
C13A C17 C19 111.9(14) . . ?
C18 C17 C19 107.1(13) . . ?
C13A C17 C20 108.9(14) . . ?
C18 C17 C20 106.3(12) . . ?
C19 C17 C20 106.9(11) . . ?
C1C' C7C' C9C' 109.9(14) . . ?
C1C' C7C' C1C 105.6(14) . . ?
C9C' C7C' C1C 105.3(11) . . ?
C1C' C7C' C8C' 107.4(12) . . ?
C9C' C7C' C8C' 110.3(11) . . ?
C1C C7C' C8C' 118.1(12) . . ?
C18' C17' C19' 108.6(12) . . ?
C18' C17' C20' 108.8(12) . . ?
C19' C17' C20' 107.8(13) . . ?
C18' C17' C13D 110.1(12) . . ?
C19' C17' C13D 105.6(12) . . ?
C20' C17' C13D 115.8(13) . . ?
C17' C18' H18M 109.5 . . ?
C17' C18' H18N 109.5 . . ?
H18M C18' H18N 109.5 . . ?
C17' C18' H18O 109.5 . . ?
H18M C18' H18O 109.5 . . ?
H18N C18' H18O 109.5 . . ?
C17' C19' H19M 109.5 . . ?
C17' C19' H19N 109.5 . . ?
H19M C19' H19N 109.5 . . ?
C17' C19' H19O 109.5 . . ?
H19M C19' H19O 109.5 . . ?
H19N C19' H19O 109.5 . . ?
C17' C20' H20J 109.5 . . ?
C17' C20' H20K 109.5 . . ?
H20J C20' H20K 109.5 . . ?
C17' C20' H20L 109.5 . . ?
H20J C20' H20L 109.5 . . ?
H20K C20' H20L 109.5 . . ?
C7C' C9C' H9C4 109.5 . . ?
C7C' C9C' H9C5 109.5 . . ?
H9C4 C9C' H9C5 109.5 . . ?
C7C' C9C' H9C6 109.5 . . ?
H9C4 C9C' H9C6 109.5 . . ?
H9C5 C9C' H9C6 109.5 . . ?
C7C' C1C' H1C1 109.5 . . ?
C7C' C1C' H1C2 109.5 . . ?
H1C1 C1C' H1C2 109.5 . . ?
C7C' C1C' H1C3 109.5 . . ?
H1C1 C1C' H1C3 109.5 . . ?
H1C2 C1C' H1C3 109.5 . . ?
C7C' C8C' H8C4 109.5 . . ?
C7C' C8C' H8C5 109.5 . . ?
H8C4 C8C' H8C5 109.5 . . ?
C7C' C8C' H8C6 109.5 . . ?
H8C4 C8C' H8C6 109.5 . . ?
H8C5 C8C' H8C6 109.5 . . ?
C17 C18 H18P 109.5 . . ?
C17 C18 H18Q 109.5 . . ?
H18P C18 H18Q 109.5 . . ?
C17 C18 H18R 109.5 . . ?
H18P C18 H18R 109.5 . . ?
H18Q C18 H18R 109.5 . . ?
C17 C19 H19P 109.5 . . ?
C17 C19 H19Q 109.5 . . ?
H19P C19 H19Q 109.5 . . ?
C17 C19 H19R 109.5 . . ?
H19P C19 H19R 109.5 . . ?
H19Q C19 H19R 109.5 . . ?
C17 C20 H20M 109.5 . . ?
C17 C20 H20N 109.5 . . ?
H20M C20 H20N 109.5 . . ?
C17 C20 H20O 109.5 . . ?
H20M C20 H20O 109.5 . . ?
H20N C20 H20O 109.5 . . ?
C7B C9B' H9B4 109.5 . . ?
C7B C9B' H9B5 109.5 . . ?
H9B4 C9B' H9B5 109.5 . . ?
C7B C9B' H9B6 109.5 . . ?
H9B4 C9B' H9B6 109.5 . . ?
H9B5 C9B' H9B6 109.5 . . ?
C7B C1B' H1B1 109.5 . . ?
C7B C1B' H1B2 109.5 . . ?
H1B1 C1B' H1B2 109.5 . . ?
C7B C1B' H1B3 109.5 . . ?
H1B1 C1B' H1B3 109.5 . . ?
H1B2 C1B' H1B3 109.5 . . ?
C17C C23' H23E 109.5 . . ?
C17C C23' H23F 109.5 . . ?
H23E C23' H23F 109.5 . . ?
C17C C23' H23G 109.5 . . ?
H23E C23' H23G 109.5 . . ?
H23F C23' H23G 109.5 . . ?
C17C C24' H24A 109.5 . . ?
C17C C24' H24B 109.5 . . ?
H24A C24' H24B 109.5 . . ?
C17C C24' H24C 109.5 . . ?
H24A C24' H24C 109.5 . . ?
H24B C24' H24C 109.5 . . ?
C17C C25' H25E 109.5 . . ?
C17C C25' H25F 109.5 . . ?
H25E C25' H25F 109.5 . . ?
C17C C25' H25G 109.5 . . ?
H25E C25' H25G 109.5 . . ?
H25F C25' H25G 109.5 . . ?
C17E C18E H18S 109.5 . . ?
C17E C18E H18T 109.5 . . ?
H18S C18E H18T 109.5 . . ?
C17E C18E H18U 109.5 . . ?
H18S C18E H18U 109.5 . . ?
H18T C18E H18U 109.5 . . ?
C17E C19E H19S 109.5 . . ?
C17E C19E H19T 109.5 . . ?
H19S C19E H19T 109.5 . . ?
C17E C19E H19U 109.5 . . ?
H19S C19E H19U 109.5 . . ?
H19T C19E H19U 109.5 . . ?
C17E C20E H20P 109.5 . . ?
C17E C20E H20Q 109.5 . . ?
H20P C20E H20Q 109.5 . . ?
C17E C20E H20R 109.5 . . ?
H20P C20E H20R 109.5 . . ?
H20Q C20E H20R 109.5 . . ?

loop_
_geom_bond_atom_site_label_1
_geom_bond_atom_site_label_2
_geom_bond_distance
_geom_bond_site_symmetry_2
_geom_bond_publ_flag
C1A C2A 1.393(5) . ?
C1A C6A 1.403(5) . ?
C1A C7A 1.531(5) . ?
C1B C2B 1.394(6) . ?
C1B C6B 1.408(6) . ?
C1B C7B 1.534(6) . ?
C1C C2C 1.396(5) . ?
C1C C6C 1.405(5) . ?
C1C C7C 1.533(12) . ?
C1C C7C' 1.538(15) . ?
C1D C2D 1.389(5) . ?
C1D C6D 1.394(5) . ?
C1D C7D 1.535(5) . ?
C2A C3A 1.390(4) . ?
C2A H2A 0.9300 . ?
C2B C3B 1.402(5) . ?
C2B H2B 0.9300 . ?
C2C C3C 1.398(5) . ?
C2C H2C 0.9300 . ?
C2D C3D 1.391(5) . ?
C2D H2D 0.9300 . ?
C3A C4A 1.398(4) . ?
C3A C21A 1.445(5) . ?
C3B C4B 1.413(5) . ?
C3B C11B 1.442(5) . ?
C3C C4C 1.402(4) . ?
C3C C21C 1.453(5) . ?
C3D C4D 1.411(5) . ?
C3D C11D 1.426(5) . ?
C4A N1A 1.370(4) . ?
C4A C5A 1.409(4) . ?
C4B N1B 1.382(4) . ?
C4B C5B 1.396(5) . ?
C4C N1C 1.369(4) . ?
C4C C5C 1.402(4) . ?
C4D N1D 1.382(4) . ?
C4D C5D 1.388(5) . ?
C5A C6A 1.384(4) . ?
C5A C11A 1.451(4) . ?
C5B C6B 1.394(5) . ?
C5B C21B 1.439(6) . ?
C5C C6C 1.380(4) . ?
C5C C11C 1.448(4) . ?
C5D C6D 1.404(5) . ?
C5D C21D 1.449(5) . ?
C6A H6A 0.9300 . ?
C6B H6B 0.9300 . ?
C6C H6C 0.9300 . ?
C6D H6D 0.9300 . ?
C7A C10A 1.525(5) . ?
C7A C8A 1.525(6) . ?
C7A C9A 1.548(6) . ?
C7B C9B 1.424(11) . ?
C7B C1B' 1.477(12) . ?
C7B C8B 1.484(6) . ?
C7B C10B 1.683(10) . ?
C7B C9B' 1.731(13) . ?
C7D C10D 1.531(6) . ?
C7D C9D 1.530(6) . ?
C7D C8D 1.532(6) . ?
C8A H8A1 0.9600 . ?
C8A H8A2 0.9600 . ?
C8A H8A3 0.9600 . ?
C8B H8B1 0.9600 . ?
C8B H8B2 0.9600 . ?
C8B H8B3 0.9600 . ?
C8D H8D1 0.9600 . ?
C8D H8D2 0.9600 . ?
C8D H8D3 0.9600 . ?
C9A H9A1 0.9600 . ?
C9A H9A2 0.9600 . ?
C9A H9A3 0.9600 . ?
C9D H9D1 0.9600 . ?
C9D H9D2 0.9600 . ?
C9D H9D3 0.9600 . ?
C10A H10A 0.9600 . ?
C10A H10B 0.9600 . ?
C10A H10C 0.9600 . ?
C10D H10D 0.9600 . ?
C10D H10E 0.9600 . ?
C10D H10F 0.9600 . ?
C11A C12A 1.391(4) . ?
C11A C16A 1.403(4) . ?
C11B C12B 1.383(5) . ?
C11B C16B 1.400(5) . ?
C11C C12C 1.382(4) . ?
C11C C16C 1.408(4) . ?
C11D C12D 1.398(5) . ?
C11D C16D 1.412(5) . ?
C12A C13A 1.403(4) . ?
C12A H12A 0.9300 . ?
C12B C13B 1.389(5) . ?
C12B H12B 0.9300 . ?
C12C C13C 1.401(4) . ?
C12C H12C 0.9300 . ?
C12D C13D 1.395(5) . ?
C12D H12D 0.9300 . ?
C13A C14A 1.401(4) . ?
C13A C17 1.525(14) . ?
C13A C17A 1.525(10) . ?
C13B C14B 1.403(5) . ?
C13B C17E 1.536(14) . ?
C13B C17B 1.552(13) . ?
C13C C14C 1.389(4) . ?
C13C C17C 1.535(4) . ?
C13D C14D 1.399(5) . ?
C13D C17D 1.517(11) . ?
C13D C17' 1.568(14) . ?
C14A C15A 1.395(4) . ?
C14A H14A 0.9300 . ?
C14B C15B 1.388(5) . ?
C14B H14B 0.9300 . ?
C14C C15C 1.406(4) . ?
C14C H14C 0.9300 . ?
C14D C15D 1.409(5) . ?
C14D H14D 0.9300 . ?
C15A C16A 1.395(4) . ?
C15A C38A 1.451(4) . ?
C15B C16B 1.389(5) . ?
C15B C38B 1.452(4) . ?
C15C C16C 1.401(4) . ?
C15C C38C 1.452(4) . ?
C15D C16D 1.396(5) . ?
C15D C38D 1.455(5) . ?
C16A N1A 1.383(4) . ?
C16B N1B 1.385(4) . ?
C16C N1C 1.376(4) . ?
C16D N1D 1.378(4) . ?
C17C C19C 1.501(9) . ?
C17C C20C 1.519(10) . ?
C17C C24' 1.527(13) . ?
C17C C18C 1.540(9) . ?
C17C C25' 1.553(11) . ?
C17C C23' 1.567(11) . ?
C21A N2A 1.330(4) . ?
C21A C22A 1.451(5) . ?
C21B N2B 1.326(5) . ?
C21B C22B 1.449(6) . ?
C21C N2C 1.339(4) . ?
C21C C22C 1.456(5) . ?
C21D N2D 1.331(4) . ?
C21D C22D 1.462(5) . ?
C22A C23A 1.338(5) . ?
C22A H22A 0.9300 . ?
C22B C23B 1.332(6) . ?
C22B H22B 0.9300 . ?
C22C C23C 1.342(5) . ?
C22C H22C 0.9300 . ?
C22D C23D 1.336(5) . ?
C22D H22D 0.9300 . ?
C23A C24A 1.436(5) . ?
C23A H23A 0.9300 . ?
C23B C24B 1.445(6) . ?
C23B H23B 0.9300 . ?
C23C C24C 1.439(5) . ?
C23C H23C 0.9300 . ?
C23D C24D 1.434(5) . ?
C23D H23D 0.9300 . ?
C24A C25A 1.349(5) . ?
C24A N2A 1.394(4) . ?
C24B C25B 1.360(6) . ?
C24B N2B 1.391(5) . ?
C24C C25C 1.349(5) . ?
C24C N2C 1.399(4) . ?
C24D C25D 1.358(5) . ?
C24D N2D 1.398(4) . ?
C25A C26A 1.407(5) . ?
C25A H25A 0.9300 . ?
C25B C26B 1.415(5) . ?
C25B H25B 0.9300 . ?
C25C C26C 1.411(5) . ?
C25C H25C 0.9300 . ?
C25D C26D 1.420(5) . ?
C25D H25D 0.9300 . ?
C26A N3A 1.379(4) . ?
C26A C27A 1.396(5) . ?
C26B N3B 1.375(4) . ?
C26B C27B 1.380(5) . ?
C26C N3C 1.378(4) . ?
C26C C27C 1.386(5) . ?
C26D N3D 1.354(5) . ?
C26D C27D 1.393(5) . ?
C27A C28A 1.376(5) . ?
C27A H27A 0.9300 . ?
C27B C28B 1.369(5) . ?
C27B H27B 0.9300 . ?
C27C C28C 1.374(5) . ?
C27C H27C 0.9300 . ?
C27D C28D 1.369(6) . ?
C27D H27D 0.9300 . ?
C28A C29A 1.407(5) . ?
C28A H28A 0.9300 . ?
C28B C29B 1.416(5) . ?
C28B H28B 0.9300 . ?
C28C C29C 1.398(5) . ?
C28C H28C 0.9300 . ?
C28D C29D 1.401(5) . ?
C28D H28D 0.9300 . ?
C29A N3A 1.380(4) . ?
C29A C30A 1.427(5) . ?
C29B N3B 1.372(4) . ?
C29B C30B 1.408(5) . ?
C29C N3C 1.372(4) . ?
C29C C30C 1.433(5) . ?
C29D N3D 1.366(4) . ?
C29D C30D 1.423(5) . ?
C30A C35A 1.377(4) . ?
C30A C31A 1.458(5) . ?
C30B C35B 1.388(4) . ?
C30B C31B 1.469(5) . ?
C30C C35C 1.390(4) . ?
C30C C31C 1.456(4) . ?
C30D C35D 1.388(5) . ?
C30D C31D 1.471(5) . ?
C31A C32A 1.372(5) . ?
C31A N4A 1.373(4) . ?
C31B N4B 1.364(4) . ?
C31B C32B 1.372(5) . ?
C31C N4C 1.371(4) . ?
C31C C32C 1.373(5) . ?
C31D N4D 1.369(5) . ?
C31D C32D 1.374(5) . ?
C32A C33A 1.397(5) . ?
C32A H32A 0.9300 . ?
C32B C33B 1.405(5) . ?
C32B H32B 0.9300 . ?
C32C C33C 1.388(5) . ?
C32C H32C 0.9300 . ?
C32D C33D 1.411(6) . ?
C32D H32D 0.9300 . ?
C33A C34A 1.361(5) . ?
C33A H33A 0.9300 . ?
C33B C34B 1.362(5) . ?
C33B H33B 0.9300 . ?
C33C C34C 1.360(5) . ?
C33C H33C 0.9300 . ?
C33D C34D 1.368(6) . ?
C33D H33D 0.9300 . ?
C34A N4A 1.351(4) . ?
C34A H34A 0.9300 . ?
C34B N4B 1.358(4) . ?
C34B H34B 0.9300 . ?
C34C N4C 1.352(4) . ?
C34C H34C 0.9300 . ?
C34D N4D 1.354(4) . ?
C34D H34D 0.9300 . ?
C35A N5A 1.402(4) . ?
C35A C36A 1.444(4) . ?
C35B N5B 1.399(4) . ?
C35B C36B 1.436(4) . ?
C35C N5C 1.406(4) . ?
C35C C36C 1.444(4) . ?
C35D N5D 1.413(4) . ?
C35D C36D 1.434(5) . ?
C36A C37A 1.341(4) . ?
C36A H36A 0.9300 . ?
C36B C37B 1.337(4) . ?
C36B H36B 0.9300 . ?
C36C C37C 1.337(4) . ?
C36C H36C 0.9300 . ?
C36D C37D 1.343(5) . ?
C36D H36D 0.9300 . ?
C37A C38A 1.449(4) . ?
C37A H37A 0.9300 . ?
C37B C38B 1.436(4) . ?
C37B H37B 0.9300 . ?
C37C C38C 1.444(4) . ?
C37C H37C 0.9300 . ?
C37D C38D 1.447(5) . ?
C37D H37D 0.9300 . ?
C38A N5A 1.345(4) . ?
C38B N5B 1.344(4) . ?
C38C N5C 1.338(4) . ?
C38D N5D 1.333(4) . ?
N1A H1A 0.8600 . ?
N1B H1B 0.8600 . ?
N1C H1C 0.8600 . ?
N1D H1D 0.8600 . ?
N3A H3A 0.8600 . ?
N3B H3B 0.8600 . ?
N3C H3C 0.8600 . ?
N3D H3D 0.8600 . ?
N4A H4A 0.8600 . ?
N4B H4B 0.8600 . ?
N4C H4C 0.8600 . ?
N4D H4D 0.8600 . ?
C18D C17D 1.528(12) . ?
C18D H18A 0.9600 . ?
C18D H18B 0.9600 . ?
C18D H18C 0.9600 . ?
C19D C17D 1.483(12) . ?
C19D H19A 0.9600 . ?
C19D H19B 0.9600 . ?
C19D H19C 0.9600 . ?
C20D C17D 1.548(12) . ?
C20D H20A 0.9600 . ?
C20D H20B 0.9600 . ?
C20D H20C 0.9600 . ?
C8C C7C 1.542(13) . ?
C8C H8C1 0.9600 . ?
C8C H8C2 0.9600 . ?
C8C H8C3 0.9600 . ?
C9C C7C 1.521(14) . ?
C9C H9C1 0.9600 . ?
C9C H9C2 0.9600 . ?
C9C H9C3 0.9600 . ?
C10C C7C 1.521(13) . ?
C10C H10G 0.9600 . ?
C10C H10H 0.9600 . ?
C10C H10I 0.9600 . ?
C18A C17A 1.516(12) . ?
C18A H18D 0.9600 . ?
C18A H18E 0.9600 . ?
C18A H18F 0.9600 . ?
C19A C17A 1.518(12) . ?
C19A H19D 0.9600 . ?
C19A H19E 0.9600 . ?
C19A H19F 0.9600 . ?
C20A C17A 1.508(12) . ?
C20A H20D 0.9600 . ?
C20A H20E 0.9600 . ?
C20A H20F 0.9600 . ?
C9B H9B1 0.9600 . ?
C9B H9B2 0.9600 . ?
C9B H9B3 0.9600 . ?
C10B H10J 0.9600 . ?
C10B H10K 0.9600 . ?
C10B H10L 0.9600 . ?
C18C H18G 0.9600 . ?
C18C H18H 0.9600 . ?
C18C H18I 0.9600 . ?
C19C H19G 0.9600 . ?
C19C H19H 0.9600 . ?
C19C H19I 0.9600 . ?
C20C H20G 0.9600 . ?
C20C H20H 0.9600 . ?
C20C H20I 0.9600 . ?
C18B C17B 1.492(15) . ?
C18B H18J 0.9600 . ?
C18B H18K 0.9600 . ?
C18B H18L 0.9600 . ?
C19B C17B 1.546(13) . ?
C19B H19J 0.9600 . ?
C19B H19K 0.9600 . ?
C19B H19L 0.9600 . ?
C20B C17B 1.550(14) . ?
C20B H20U 0.9600 . ?
C20B H20V 0.9600 . ?
C20B H20W 0.9600 . ?
C17E C19E 1.536(16) . ?
C17E C20E 1.540(16) . ?
C17E C18E 1.554(16) . ?
C17 C18 1.534(16) . ?
C17 C19 1.536(16) . ?
C17 C20 1.544(15) . ?
C7C' C1C' 1.531(16) . ?
C7C' C9C' 1.532(16) . ?
C7C' C8C' 1.545(16) . ?
C17' C18' 1.524(16) . ?
C17' C19' 1.524(16) . ?
C17' C20' 1.532(16) . ?
C18' H18M 0.9600 . ?
C18' H18N 0.9600 . ?
C18' H18O 0.9600 . ?
C19' H19M 0.9600 . ?
C19' H19N 0.9600 . ?
C19' H19O 0.9600 . ?
C20' H20J 0.9600 . ?
C20' H20K 0.9600 . ?
C20' H20L 0.9600 . ?
C9C' H9C4 0.9600 . ?
C9C' H9C5 0.9600 . ?
C9C' H9C6 0.9600 . ?
C1C' H1C1 0.9600 . ?
C1C' H1C2 0.9600 . ?
C1C' H1C3 0.9600 . ?
C8C' H8C4 0.9600 . ?
C8C' H8C5 0.9600 . ?
C8C' H8C6 0.9600 . ?
C18 H18P 0.9600 . ?
C18 H18Q 0.9600 . ?
C18 H18R 0.9600 . ?
C19 H19P 0.9600 . ?
C19 H19Q 0.9600 . ?
C19 H19R 0.9600 . ?
C20 H20M 0.9600 . ?
C20 H20N 0.9600 . ?
C20 H20O 0.9600 . ?
C9B' H9B4 0.9600 . ?
C9B' H9B5 0.9600 . ?
C9B' H9B6 0.9600 . ?
C1B' H1B1 0.9600 . ?
C1B' H1B2 0.9600 . ?
C1B' H1B3 0.9600 . ?
C23' H23E 0.9600 . ?
C23' H23F 0.9600 . ?
C23' H23G 0.9600 . ?
C24' H24A 0.9600 . ?
C24' H24B 0.9600 . ?
C24' H24C 0.9600 . ?
C25' H25E 0.9600 . ?
C25' H25F 0.9600 . ?
C25' H25G 0.9600 . ?
C18E H18S 0.9600 . ?
C18E H18T 0.9600 . ?
C18E H18U 0.9600 . ?
C19E H19S 0.9600 . ?
C19E H19T 0.9600 . ?
C19E H19U 0.9600 . ?
C20E H20P 0.9600 . ?
C20E H20Q 0.9600 . ?
C20E H20R 0.9600 . ?

loop_
_geom_hbond_atom_site_label_D
_geom_hbond_atom_site_label_H
_geom_hbond_atom_site_label_A
_geom_hbond_distance_DH
_geom_hbond_distance_HA
_geom_hbond_distance_DA
_geom_hbond_angle_DHA
_geom_hbond_site_symmetry_A
_geom_hbond_publ_flag
N1A H1A N2A 0.86 2.30 2.821(4) 119.2 . yes
N1A H1A N5A 0.86 2.44 2.947(4) 118.2 . yes
N1B H1B N2B 0.86 2.33 2.846(5) 118.7 . yes
N1B H1B N5B 0.86 2.41 2.919(4) 118.4 . yes
N1C H1C N2C 0.86 2.30 2.833(4) 119.8 . yes
N1C H1C N5C 0.86 2.44 2.944(4) 118.2 . yes
N1D H1D N2D 0.86 2.30 2.819(4) 118.6 . yes
N1D H1D N5D 0.86 2.45 2.945(4) 117.0 . yes
N3A H3A N2A 0.86 2.52 3.033(4) 119.2 . yes
N3A H3A N5A 0.86 2.39 2.903(4) 119.0 . yes
N3B H3B N2B 0.86 2.52 3.024(5) 118.4 . yes
N3B H3B N5B 0.86 2.39 2.921(4) 120.2 . yes
N3C H3C N2C 0.86 2.50 3.017(4) 119.8 . yes
N3C H3C N5C 0.86 2.38 2.910(4) 119.9 . yes
N3D H3D N2D 0.86 2.55 3.062(5) 118.7 . yes
N3D H3D N5D 0.86 2.36 2.907(4) 121.9 . yes
N4A H4A N5B 0.86 2.40 3.233(4) 163.6 . yes
N4B H4B N5A 0.86 2.13 2.970(4) 165.5 . yes
N4C H4C N5D 0.86 2.29 3.117(4) 161.5 . yes
N4D H4D N5C 0.86 2.31 3.132(4) 161.0 . yes
